data_1566945
loop_
_publ_author_name
'Simler, Thomas'
'McCabe, Karl Nael'
'Maron, Laurent'
'Nocton, Gr\'egory'

_publ_section_title
;
 CO reductive oligomerization by a divalent thulium complex and
 CO2-induced functionalization
;
_journal_name_full 'Chemical Science'
_journal_paper_doi 10.1039/D2SC01798A
_journal_year 2022
_chemical_formula_moiety 'C124 H188 O12 Tm4, C5 H12, 6[C5H12]'
_chemical_formula_sum 'C159 H272 O12 Tm4'
_chemical_formula_weight 3051.47
_space_group_crystal_system triclinic
_space_group_IT_number 2
_space_group_name_Hall '-P 1'
_space_group_name_H-M_alt 'P -1'
_atom_sites_solution_hydrogens geom
_atom_sites_solution_primary dual
_audit_creation_date 2021-08-30
_audit_creation_method
;
Olex2 1.3
(compiled 2020.11.12 svn.r5f609507 for OlexSys, GUI svn.r6272)
;
_cell_angle_alpha 75.491(2)
_cell_angle_beta 82.620(2)
_cell_angle_gamma 70.215(2)
_cell_formula_units_Z 2
_cell_length_a 14.9953(7)
_cell_length_b 17.8272(9)
_cell_length_c 28.3472(16)
_cell_measurement_reflns_used 9901
_cell_measurement_temperature 150.02
_cell_measurement_theta_max 25.198
_cell_measurement_theta_min 2.229
_cell_volume 6895.2(6)
_computing_cell_refinement 'SAINT V8.38A (?, 2016)'
_computing_data_reduction 'SAINT V8.38A (?, 2016)'
_computing_molecular_graphics 'Olex2 1.3 (Dolomanov et al., 2009)'
_computing_publication_material 'Olex2 1.3 (Dolomanov et al., 2009)'
_computing_structure_refinement 'SHELXL 2018/3 (Sheldrick, 2015)'
_computing_structure_solution 'SHELXT 2018/2 (Sheldrick, 2018)'
_diffrn_ambient_temperature 150.02
_diffrn_measured_fraction_theta_full 0.998
_diffrn_measured_fraction_theta_max 0.988
_diffrn_measurement_device_type 'Bruker APEX-II CCD'
_diffrn_measurement_method '\f and \w scans'
_diffrn_radiation_type MoK\a
_diffrn_radiation_wavelength 0.71073
_diffrn_reflns_av_R_equivalents 0.0559
_diffrn_reflns_av_unetI/netI 0.0574
_diffrn_reflns_Laue_measured_fraction_full 0.998
_diffrn_reflns_Laue_measured_fraction_max 0.988
_diffrn_reflns_limit_h_max 19
_diffrn_reflns_limit_h_min -18
_diffrn_reflns_limit_k_max 22
_diffrn_reflns_limit_k_min -21
_diffrn_reflns_limit_l_max 36
_diffrn_reflns_limit_l_min -36
_diffrn_reflns_number 112106
_diffrn_reflns_point_group_measured_fraction_full 0.998
_diffrn_reflns_point_group_measured_fraction_max 0.988
_diffrn_reflns_theta_full 25.242
_diffrn_reflns_theta_max 27.333
_diffrn_reflns_theta_min 1.714
_diffrn_source_current 31.0
_diffrn_source_power 1.705
_diffrn_source_voltage 55.0
_diffrn_standards_number 0
_exptl_absorpt_coefficient_mu 2.610
_exptl_absorpt_correction_T_max 0.7455
_exptl_absorpt_correction_T_min 0.5596
_exptl_absorpt_correction_type multi-scan
_exptl_absorpt_process_details
;
SADABS-2016/2 (Bruker,2016/2) was used for absorption correction.
wR2(int) was 0.1099 before and 0.0558 after correction.
The Ratio of minimum to maximum transmission is 0.7506.
The \l/2 correction factor is Not present.
;
_exptl_crystal_colour orange
_exptl_crystal_colour_primary orange
_exptl_crystal_density_diffrn 1.470
_exptl_crystal_description prism
_exptl_crystal_F_000 3196
_exptl_crystal_size_max 0.4
_exptl_crystal_size_mid 0.38
_exptl_crystal_size_min 0.08
_refine_diff_density_max 1.343
_refine_diff_density_min -0.717
_refine_diff_density_rms 0.115
_refine_ls_extinction_method none
_refine_ls_goodness_of_fit_ref 1.014
_refine_ls_hydrogen_treatment constr
_refine_ls_matrix_type full
_refine_ls_number_parameters 1364
_refine_ls_number_reflns 30786
_refine_ls_number_restraints 24
_refine_ls_restrained_S_all 1.015
_refine_ls_R_factor_all 0.0531
_refine_ls_R_factor_gt 0.0350
_refine_ls_shift/su_max 0.002
_refine_ls_shift/su_mean 0.000
_refine_ls_structure_factor_coef Fsqd
_refine_ls_weighting_details 'w=1/[\s^2^(Fo^2^)+(0.0353P)^2^+6.3459P] where P=(Fo^2^+2Fc^2^)/3'
_refine_ls_weighting_scheme calc
_refine_ls_wR_factor_gt 0.0801
_refine_ls_wR_factor_ref 0.0879
_reflns_Friedel_coverage 0.000
_reflns_number_gt 23625
_reflns_number_total 30786
_reflns_threshold_expression 'I > 2\s(I)'
_cod_data_source_file d2sc01798a4.cif
_cod_data_source_block 9a
_cod_database_code 1566945
_shelx_shelxl_version_number 2018/3
_shelx_space_group_comment
;
The symmetry employed for this shelxl refinement is uniquely defined
by the following loop, which should always be used as a source of
symmetry information in preference to the above space-group names.
They are only intended as comments.
;
_shelx_estimated_absorpt_t_max 0.818
_shelx_estimated_absorpt_t_min 0.422
_olex2_refinement_description
;
1. Fixed Uiso
 At 1.2 times of:
  All C(H) groups, All C(H,H) groups
 At 1.5 times of:
  All C(H,H,H) groups
2. Uiso/Uaniso restraints and constraints
C125 \\sim C126 \\sim C127 \\sim C128 \\sim C129: within 2A with sigma of 0.01
and sigma for terminal atoms of 0.02 within 2A
3.a Secondary CH2 refined with riding coordinates:
 C126(H12T,H12U), C127(H12R,H12S), C128(H12P,H12Q)
3.b Aromatic/amide H refined with riding coordinates:
 C6(H6), C7(H7), C9(H9), C10(H10), C17(H17), C18(H18), C20(H20), C21(H21),
 C24(H24), C26(H26), C40(H40), C43(H43), C57(H57), C59(H59), C75(H75), C77(H77),
  C93(H93), C95(H95), C108(H108), C110(H110)
3.c Idealised Me refined as rotating group:
 C11(H11P,H11Q,H11R), C22(H22A,H22B,H22C), C29(H29A,H29B,H29C), C30(H30A,H30B,
 H30C), C31(H31A,H31B,H31C), C33(H33A,H33B,H33C), C34(H34A,H34B,H34C), C35(H35A,
 H35B,H35C), C37(H37A,H37B,H37C), C38(H38A,H38B,H38C), C39(H39A,H39B,H39C),
 C46(H46A,H46B,H46C), C47(H47A,H47B,H47C), C48(H48A,H48B,H48C), C50(H50A,H50B,
 H50C), C51(H51A,H51B,H51C), C52(H52A,H52B,H52C), C54(H54A,H54B,H54C), C55(H55A,
 H55B,H55C), C56(H56A,H56B,H56C), C63(H63A,H63B,H63C), C64(H64A,H64B,H64C),
 C65(H65A,H65B,H65C), C67(H67A,H67B,H67C), C68(H68A,H68B,H68C), C69(H69A,H69B,
 H69C), C71(H71A,H71B,H71C), C72(H72A,H72B,H72C), C73(H73A,H73B,H73C), C80(H80A,
 H80B,H80C), C81(H81A,H81B,H81C), C82(H82A,H82B,H82C), C84(H84A,H84B,H84C),
 C85(H85A,H85B,H85C), C86(H86A,H86B,H86C), C88(H88A,H88B,H88C), C89(H89A,H89B,
 H89C), C90(H90A,H90B,H90C), C97(H97A,H97B,H97C), C98(H98A,H98B,H98C), C99(H99A,
 H99B,H99C), C101(H10D,H10E,H10F), C102(H10J,H10K,H10L), C103(H10P,H10Q,H10R),
 C105(H10G,H10H,H10I), C106(H10A,H10B,H10C), C107(H10M,H10N,H10O), C114(H11J,
 H11K,H11L), C115(H11D,H11E,H11F), C116(H11M,H11N,H11O), C118(H11G,H11H,H11I),
 C119(H11A,H11B,H11C), C120(H12D,H12E,H12F), C122(H12G,H12H,H12I), C123(H12A,
 H12B,H12C), C124(H12J,H12K,H12L), C125(H12V,H12W,H12X), C129(H12M,H12N,H12O)
;
_smtbx_masks_special_details
;
A solvent mask was calculated and 538 electrons were 
found in a volume of 1207\%A^3^ in 1 void per unit cell. 
This is consistent with the presence of 6[C5H12] 
per Asymmetric Unit which account for 504 electrons per unit cell. 
;
_smtbx_masks_void_probe_radius 1.2
_smtbx_masks_void_truncation_radius 1.2
_olex2_submission_special_instructions 'No special instructions were received'

loop_
_space_group_symop_operation_xyz
'x, y, z'
'-x, -y, -z'

loop_
_atom_site_label
_atom_site_type_symbol
_atom_site_fract_x
_atom_site_fract_y
_atom_site_fract_z
_atom_site_U_iso_or_equiv
_atom_site_adp_type
_atom_site_occupancy
_atom_site_site_symmetry_order
_atom_site_calc_flag
_atom_site_refinement_flags_posn
_atom_site_refinement_flags_adp
_atom_site_refinement_flags_occupancy
_atom_site_disorder_assembly
_atom_site_disorder_group
Tm1 Tm 0.29912(2) 0.27980(2) 0.09712(2) 0.01914(5) Uani 1 1 d . . . . .
Tm2 Tm 0.37292(2) 0.24520(2) 0.31794(2) 0.01998(5) Uani 1 1 d . . . . .
Tm3 Tm 0.60324(2) 0.09455(2) 0.25729(2) 0.02011(5) Uani 1 1 d . . . . .
Tm4 Tm 0.56305(2) 0.53200(2) 0.29042(2) 0.02045(5) Uani 1 1 d . . . . .
O1 O 0.26595(17) 0.26955(16) 0.17855(9) 0.0198(6) Uani 1 1 d . . . . .
O2 O 0.27878(18) 0.27044(17) 0.25553(10) 0.0243(6) Uani 1 1 d . . . . .
O3 O 0.42714(18) 0.18715(17) 0.13431(10) 0.0241(6) Uani 1 1 d . . . . .
O4 O 0.55201(19) 0.13985(17) 0.18049(10) 0.0255(6) Uani 1 1 d . . . . .
O5 O 0.45310(18) 0.18695(16) 0.25613(10) 0.0221(6) Uani 1 1 d . . . . .
O6 O 0.4800(2) 0.03666(17) 0.26018(10) 0.0273(7) Uani 1 1 d . . . . .
O7 O 0.5431(2) 0.13632(17) 0.33358(10) 0.0273(7) Uani 1 1 d . . . . .
O8 O 0.63646(19) 0.19657(16) 0.28279(10) 0.0228(6) Uani 1 1 d . . . . .
O9 O 0.5529(2) 0.24672(18) 0.34699(11) 0.0379(8) Uani 1 1 d . . . . .
O10 O 0.4145(2) 0.35397(19) 0.29835(10) 0.0340(8) Uani 1 1 d . . . . .
O11 O 0.4747(2) 0.45565(17) 0.28556(10) 0.0257(6) Uani 1 1 d . . . . .
O12 O 0.6603(2) 0.40814(16) 0.31594(10) 0.0260(6) Uani 1 1 d . . . . .
C1 C 0.4641(3) 0.1675(2) 0.17446(14) 0.0212(9) Uani 1 1 d . . . . .
C2 C 0.4022(3) 0.1724(2) 0.22313(13) 0.0191(8) Uani 1 1 d . . . . .
C3 C 0.3066(3) 0.2430(2) 0.21781(14) 0.0192(8) Uani 1 1 d . . . . .
C4 C 0.4013(3) 0.0831(2) 0.24645(14) 0.0222(9) Uani 1 1 d . . . . .
C5 C 0.3198(3) 0.0519(3) 0.25684(14) 0.0253(9) Uani 1 1 d . . . . .
C6 C 0.2258(3) 0.1010(3) 0.25386(16) 0.0320(10) Uani 1 1 d . . . . .
H6 H 0.210571 0.158436 0.241880 0.038 Uiso 1 1 calc R U . . .
C7 C 0.1545(3) 0.0664(3) 0.26834(18) 0.0449(14) Uani 1 1 d . . . . .
H7 H 0.090278 0.100761 0.266721 0.054 Uiso 1 1 calc R U . . .
C8 C 0.1741(4) -0.0174(3) 0.28520(18) 0.0467(14) Uani 1 1 d . . . . .
C9 C 0.2677(4) -0.0660(3) 0.2873(2) 0.0479(14) Uani 1 1 d . . . . .
H9 H 0.282416 -0.123571 0.298457 0.058 Uiso 1 1 calc R U . . .
C10 C 0.3407(4) -0.0328(3) 0.27356(18) 0.0398(12) Uani 1 1 d . . . . .
H10 H 0.404825 -0.067376 0.275444 0.048 Uiso 1 1 calc R U . . .
C11 C 0.0969(4) -0.0578(4) 0.3005(3) 0.076(2) Uani 1 1 d . . . . .
H11P H 0.059164 -0.038472 0.328533 0.114 Uiso 1 1 calc R U . . .
H11Q H 0.126256 -0.117267 0.309475 0.114 Uiso 1 1 calc R U . . .
H11R H 0.055639 -0.043612 0.273277 0.114 Uiso 1 1 calc R U . . .
C12 C 0.5830(3) 0.1913(2) 0.31934(14) 0.0193(8) Uani 1 1 d . . . . .
C13 C 0.4814(3) 0.3817(3) 0.30287(15) 0.0279(10) Uani 1 1 d . . . . .
C14 C 0.5632(3) 0.3255(2) 0.32753(16) 0.0299(10) Uani 1 1 d . . . . .
C15 C 0.6471(3) 0.3378(3) 0.33335(15) 0.0283(10) Uani 1 1 d . . . . .
C16 C 0.7275(3) 0.2698(3) 0.35808(17) 0.0338(11) Uani 1 1 d . . . . .
C17 C 0.7147(4) 0.2122(3) 0.39983(18) 0.0410(12) Uani 1 1 d . . . . .
H17 H 0.652500 0.217178 0.413948 0.049 Uiso 1 1 calc R U . . .
C18 C 0.7908(4) 0.1480(3) 0.4210(2) 0.0490(14) Uani 1 1 d . . . . .
H18 H 0.780360 0.109822 0.449425 0.059 Uiso 1 1 calc R U . . .
C19 C 0.8803(4) 0.1394(3) 0.4013(2) 0.0533(15) Uani 1 1 d . . . . .
C20 C 0.8962(4) 0.1972(3) 0.3607(2) 0.0574(16) Uani 1 1 d . . . . .
H20 H 0.958947 0.192154 0.347585 0.069 Uiso 1 1 calc R U . . .
C21 C 0.8202(4) 0.2625(3) 0.3394(2) 0.0434(13) Uani 1 1 d . . . . .
H21 H 0.831465 0.302196 0.312064 0.052 Uiso 1 1 calc R U . . .
C22 C 0.9637(5) 0.0673(4) 0.4244(3) 0.083(2) Uani 1 1 d . . . . .
H22A H 0.943192 0.041262 0.456747 0.125 Uiso 1 1 calc R U . . .
H22B H 1.015682 0.087020 0.427618 0.125 Uiso 1 1 calc R U . . .
H22C H 0.985513 0.027379 0.403690 0.125 Uiso 1 1 calc R U . . .
C23 C 0.2526(3) 0.2042(3) 0.03353(15) 0.0261(9) Uani 1 1 d . . . . .
C24 C 0.1727(3) 0.2652(2) 0.04759(15) 0.0233(9) Uani 1 1 d . . . . .
H24 H 0.140777 0.315130 0.026311 0.028 Uiso 1 1 calc R U . . .
C25 C 0.1463(3) 0.2423(2) 0.09747(14) 0.0214(9) Uani 1 1 d . . . . .
C26 C 0.2149(3) 0.1673(2) 0.11541(15) 0.0240(9) Uani 1 1 d . . . . .
H26 H 0.217122 0.137961 0.148443 0.029 Uiso 1 1 calc R U . . .
C27 C 0.2809(3) 0.1412(3) 0.07701(15) 0.0249(9) Uani 1 1 d . . . . .
C28 C 0.2675(3) 0.2037(3) -0.02155(16) 0.0368(11) Uani 1 1 d . . . . .
C29 C 0.1872(4) 0.1751(3) -0.03285(18) 0.0492(14) Uani 1 1 d . . . . .
H29A H 0.193600 0.120009 -0.013131 0.074 Uiso 1 1 calc R U . . .
H29B H 0.191910 0.174273 -0.067539 0.074 Uiso 1 1 calc R U . . .
H29C H 0.125421 0.212836 -0.025031 0.074 Uiso 1 1 calc R U . . .
C30 C 0.3626(4) 0.1488(3) -0.03895(17) 0.0440(13) Uani 1 1 d . . . . .
H30A H 0.414113 0.166785 -0.032760 0.066 Uiso 1 1 calc R U . . .
H30B H 0.361958 0.152502 -0.073988 0.066 Uiso 1 1 calc R U . . .
H30C H 0.372510 0.092090 -0.021214 0.066 Uiso 1 1 calc R U . . .
C31 C 0.2563(4) 0.2904(3) -0.05341(16) 0.0462(13) Uani 1 1 d . . . . .
H31A H 0.193220 0.327417 -0.046803 0.069 Uiso 1 1 calc R U . . .
H31B H 0.263875 0.288221 -0.087951 0.069 Uiso 1 1 calc R U . . .
H31C H 0.304878 0.310336 -0.045658 0.069 Uiso 1 1 calc R U . . .
C32 C 0.0522(3) 0.2835(3) 0.12172(15) 0.0234(9) Uani 1 1 d . . . . .
C33 C -0.0261(3) 0.2662(3) 0.09980(17) 0.0348(11) Uani 1 1 d . . . . .
H33A H -0.027616 0.290438 0.064714 0.052 Uiso 1 1 calc R U . . .
H33B H -0.087666 0.290183 0.115648 0.052 Uiso 1 1 calc R U . . .
H33C H -0.012522 0.207010 0.105136 0.052 Uiso 1 1 calc R U . . .
C34 C 0.0323(3) 0.3752(3) 0.11209(17) 0.0337(11) Uani 1 1 d . . . . .
H34A H 0.079481 0.386512 0.127778 0.051 Uiso 1 1 calc R U . . .
H34B H -0.031270 0.400784 0.125430 0.051 Uiso 1 1 calc R U . . .
H34C H 0.036020 0.397447 0.076857 0.051 Uiso 1 1 calc R U . . .
C35 C 0.0500(3) 0.2494(3) 0.17703(15) 0.0313(10) Uani 1 1 d . . . . .
H35A H 0.066388 0.189780 0.183781 0.047 Uiso 1 1 calc R U . . .
H35B H -0.013781 0.272784 0.191007 0.047 Uiso 1 1 calc R U . . .
H35C H 0.095913 0.263901 0.191655 0.047 Uiso 1 1 calc R U . . .
C36 C 0.3522(3) 0.0536(3) 0.08574(17) 0.0352(11) Uani 1 1 d . . . . .
C37 C 0.3139(4) -0.0002(3) 0.06297(18) 0.0471(14) Uani 1 1 d . . . . .
H37A H 0.250903 0.000524 0.077696 0.071 Uiso 1 1 calc R U . . .
H37B H 0.357275 -0.056489 0.069241 0.071 Uiso 1 1 calc R U . . .
H37C H 0.309545 0.021715 0.027699 0.071 Uiso 1 1 calc R U . . .
C38 C 0.4549(3) 0.0480(3) 0.06811(18) 0.0413(12) Uani 1 1 d . . . . .
H38A H 0.456856 0.073882 0.033302 0.062 Uiso 1 1 calc R U . . .
H38B H 0.494406 -0.009504 0.073211 0.062 Uiso 1 1 calc R U . . .
H38C H 0.479079 0.076230 0.086545 0.062 Uiso 1 1 calc R U . . .
C39 C 0.3560(3) 0.0144(3) 0.14092(16) 0.0366(11) Uani 1 1 d . . . . .
H39A H 0.375838 0.047384 0.157788 0.055 Uiso 1 1 calc R U . . .
H39B H 0.401502 -0.041057 0.146123 0.055 Uiso 1 1 calc R U . . .
H39C H 0.292939 0.011912 0.153840 0.055 Uiso 1 1 calc R U . . .
C40 C 0.3333(3) 0.3953(2) 0.02711(14) 0.0227(9) Uani 1 1 d . . . . .
H40 H 0.325295 0.389263 -0.004298 0.027 Uiso 1 1 calc R U . . .
C41 C 0.2612(3) 0.4445(2) 0.05488(14) 0.0220(9) Uani 1 1 d . . . . .
C42 C 0.3017(3) 0.4325(2) 0.10063(14) 0.0214(9) Uani 1 1 d . . . . .
C43 C 0.3952(3) 0.3779(2) 0.09798(14) 0.0221(9) Uani 1 1 d . . . . .
H43 H 0.437491 0.358018 0.123837 0.026 Uiso 1 1 calc R U . . .
C44 C 0.4176(3) 0.3569(3) 0.05228(15) 0.0253(9) Uani 1 1 d . . . . .
C45 C 0.1806(3) 0.5157(2) 0.02577(14) 0.0244(9) Uani 1 1 d . . . . .
C46 C 0.1458(3) 0.4857(3) -0.01256(15) 0.0300(10) Uani 1 1 d . . . . .
H46A H 0.199867 0.461167 -0.033271 0.045 Uiso 1 1 calc R U . . .
H46B H 0.100030 0.532042 -0.032748 0.045 Uiso 1 1 calc R U . . .
H46C H 0.115178 0.444816 0.003903 0.045 Uiso 1 1 calc R U . . .
C47 C 0.0910(3) 0.5591(3) 0.05393(16) 0.0302(10) Uani 1 1 d . . . . .
H47A H 0.061712 0.518888 0.073119 0.045 Uiso 1 1 calc R U . . .
H47B H 0.045920 0.600047 0.030776 0.045 Uiso 1 1 calc R U . . .
H47C H 0.108445 0.586112 0.075806 0.045 Uiso 1 1 calc R U . . .
C48 C 0.2278(3) 0.5801(3) -0.00160(16) 0.0339(11) Uani 1 1 d . . . . .
H48A H 0.250534 0.600381 0.022074 0.051 Uiso 1 1 calc R U . . .
H48B H 0.181434 0.625711 -0.021853 0.051 Uiso 1 1 calc R U . . .
H48C H 0.281496 0.555105 -0.022385 0.051 Uiso 1 1 calc R U . . .
C49 C 0.2674(3) 0.4773(3) 0.14252(15) 0.0259(9) Uani 1 1 d . . . . .
C50 C 0.1703(3) 0.4751(3) 0.16672(16) 0.0292(10) Uani 1 1 d . . . . .
H50A H 0.151454 0.509401 0.190766 0.044 Uiso 1 1 calc R U . . .
H50B H 0.174446 0.418713 0.183045 0.044 Uiso 1 1 calc R U . . .
H50C H 0.122923 0.495794 0.141789 0.044 Uiso 1 1 calc R U . . .
C51 C 0.3380(3) 0.4408(3) 0.18401(16) 0.0314(10) Uani 1 1 d . . . . .
H51A H 0.399199 0.448470 0.171667 0.047 Uiso 1 1 calc R U . . .
H51B H 0.346762 0.382289 0.195637 0.047 Uiso 1 1 calc R U . . .
H51C H 0.312886 0.468538 0.210984 0.047 Uiso 1 1 calc R U . . .
C52 C 0.2656(3) 0.5671(3) 0.12420(17) 0.0365(11) Uani 1 1 d . . . . .
H52A H 0.250715 0.593957 0.151764 0.055 Uiso 1 1 calc R U . . .
H52B H 0.217116 0.595749 0.100029 0.055 Uiso 1 1 calc R U . . .
H52C H 0.327833 0.568414 0.109196 0.055 Uiso 1 1 calc R U . . .
C53 C 0.5140(3) 0.3146(3) 0.03045(16) 0.0321(11) Uani 1 1 d . . . . .
C54 C 0.5141(4) 0.2409(3) 0.0123(2) 0.0496(14) Uani 1 1 d . . . . .
H54A H 0.501107 0.199725 0.039918 0.074 Uiso 1 1 calc R U . . .
H54B H 0.576235 0.217541 -0.003256 0.074 Uiso 1 1 calc R U . . .
H54C H 0.464937 0.258256 -0.011441 0.074 Uiso 1 1 calc R U . . .
C55 C 0.5389(3) 0.3764(3) -0.01358(19) 0.0501(15) Uani 1 1 d . . . . .
H55A H 0.488993 0.396425 -0.037100 0.075 Uiso 1 1 calc R U . . .
H55B H 0.599570 0.349608 -0.029197 0.075 Uiso 1 1 calc R U . . .
H55C H 0.543951 0.422532 -0.002394 0.075 Uiso 1 1 calc R U . . .
C56 C 0.5905(3) 0.2875(4) 0.06702(18) 0.0515(15) Uani 1 1 d . . . . .
H56A H 0.595593 0.335516 0.075958 0.077 Uiso 1 1 calc R U . . .
H56B H 0.651373 0.258601 0.052470 0.077 Uiso 1 1 calc R U . . .
H56C H 0.573900 0.250910 0.096255 0.077 Uiso 1 1 calc R U . . .
C57 C 0.2222(3) 0.2141(3) 0.36397(15) 0.0302(10) Uani 1 1 d . . . . .
H57 H 0.190939 0.191089 0.347072 0.036 Uiso 1 1 calc R U . . .
C58 C 0.2035(3) 0.2975(3) 0.35912(15) 0.0279(10) Uani 1 1 d . . . . .
C59 C 0.2671(3) 0.3048(3) 0.38862(15) 0.0291(10) Uani 1 1 d . . . . .
H59 H 0.271110 0.355247 0.392057 0.035 Uiso 1 1 calc R U . . .
C60 C 0.3250(3) 0.2259(3) 0.41282(15) 0.0291(10) Uani 1 1 d . . . . .
C61 C 0.2943(3) 0.1677(3) 0.39757(15) 0.0302(10) Uani 1 1 d . . . . .
C62 C 0.1205(3) 0.3680(3) 0.33359(17) 0.0390(12) Uani 1 1 d . . . . .
C63 C 0.0692(4) 0.3372(4) 0.3029(2) 0.0542(15) Uani 1 1 d . . . . .
H63A H 0.018018 0.383198 0.286104 0.081 Uiso 1 1 calc R U . . .
H63B H 0.042515 0.296694 0.324147 0.081 Uiso 1 1 calc R U . . .
H63C H 0.114360 0.311858 0.278676 0.081 Uiso 1 1 calc R U . . .
C64 C 0.0508(4) 0.4046(5) 0.3736(2) 0.086(2) Uani 1 1 d . . . . .
H64A H 0.084516 0.422480 0.393764 0.128 Uiso 1 1 calc R U . . .
H64B H 0.024955 0.362903 0.394082 0.128 Uiso 1 1 calc R U . . .
H64C H -0.001192 0.451443 0.358140 0.128 Uiso 1 1 calc R U . . .
C65 C 0.1554(4) 0.4354(3) 0.30065(17) 0.0421(12) Uani 1 1 d . . . . .
H65A H 0.197376 0.414087 0.274261 0.063 Uiso 1 1 calc R U . . .
H65B H 0.190185 0.454164 0.319780 0.063 Uiso 1 1 calc R U . . .
H65C H 0.100891 0.481290 0.286736 0.063 Uiso 1 1 calc R U . . .
C66 C 0.3848(4) 0.2200(3) 0.45403(16) 0.0382(12) Uani 1 1 d . . . . .
C67 C 0.3198(4) 0.2226(4) 0.50123(17) 0.0552(16) Uani 1 1 d . . . . .
H67A H 0.265149 0.272686 0.495932 0.083 Uiso 1 1 calc R U . . .
H67B H 0.355640 0.221900 0.528019 0.083 Uiso 1 1 calc R U . . .
H67C H 0.297647 0.174908 0.509571 0.083 Uiso 1 1 calc R U . . .
C68 C 0.4181(4) 0.2965(3) 0.44519(17) 0.0403(12) Uani 1 1 d . . . . .
H68A H 0.451453 0.303535 0.413122 0.060 Uiso 1 1 calc R U . . .
H68B H 0.461053 0.288795 0.470560 0.060 Uiso 1 1 calc R U . . .
H68C H 0.362874 0.345106 0.446320 0.060 Uiso 1 1 calc R U . . .
C69 C 0.4747(4) 0.1461(3) 0.46223(19) 0.0525(15) Uani 1 1 d . . . . .
H69A H 0.457435 0.095857 0.471623 0.079 Uiso 1 1 calc R U . . .
H69B H 0.509540 0.149227 0.488264 0.079 Uiso 1 1 calc R U . . .
H69C H 0.514715 0.145884 0.432055 0.079 Uiso 1 1 calc R U . . .
C70 C 0.3159(4) 0.0742(3) 0.41442(17) 0.0405(12) Uani 1 1 d . . . . .
C71 C 0.2472(4) 0.0464(3) 0.3920(2) 0.0532(15) Uani 1 1 d . . . . .
H71A H 0.260965 -0.012813 0.403511 0.080 Uiso 1 1 calc R U . . .
H71B H 0.255386 0.059846 0.356328 0.080 Uiso 1 1 calc R U . . .
H71C H 0.181716 0.074460 0.401853 0.080 Uiso 1 1 calc R U . . .
C72 C 0.2977(4) 0.0483(3) 0.46984(18) 0.0518(15) Uani 1 1 d . . . . .
H72A H 0.233918 0.081072 0.479238 0.078 Uiso 1 1 calc R U . . .
H72B H 0.344805 0.057135 0.486953 0.078 Uiso 1 1 calc R U . . .
H72C H 0.302701 -0.009672 0.478623 0.078 Uiso 1 1 calc R U . . .
C73 C 0.4166(4) 0.0265(3) 0.3990(2) 0.0521(15) Uani 1 1 d . . . . .
H73A H 0.427514 -0.032215 0.411560 0.078 Uiso 1 1 calc R U . . .
H73B H 0.462541 0.042880 0.412286 0.078 Uiso 1 1 calc R U . . .
H73C H 0.424139 0.038161 0.363331 0.078 Uiso 1 1 calc R U . . .
C74 C 0.7320(3) -0.0185(2) 0.21793(15) 0.0260(9) Uani 1 1 d . . . . .
C75 C 0.7062(3) -0.0569(2) 0.26645(15) 0.0247(9) Uani 1 1 d . . . . .
H75 H 0.671932 -0.094836 0.273605 0.030 Uiso 1 1 calc R U . . .
C76 C 0.7388(3) -0.0303(2) 0.30183(16) 0.0266(9) Uani 1 1 d . . . . .
C77 C 0.7823(3) 0.0275(2) 0.27548(16) 0.0268(10) Uani 1 1 d . . . . .
H77 H 0.809482 0.056929 0.289916 0.032 Uiso 1 1 calc R U . . .
C78 C 0.7800(3) 0.0358(2) 0.22481(16) 0.0262(9) Uani 1 1 d . . . . .
C79 C 0.7196(3) -0.0521(3) 0.17500(16) 0.0320(10) Uani 1 1 d . . . . .
C80 C 0.8090(4) -0.1282(3) 0.17323(19) 0.0472(13) Uani 1 1 d . . . . .
H80A H 0.865647 -0.110871 0.165406 0.071 Uiso 1 1 calc R U . . .
H80B H 0.802753 -0.154972 0.148128 0.071 Uiso 1 1 calc R U . . .
H80C H 0.814975 -0.166662 0.205036 0.071 Uiso 1 1 calc R U . . .
C81 C 0.6319(4) -0.0804(3) 0.18375(18) 0.0422(12) Uani 1 1 d . . . . .
H81A H 0.638993 -0.124229 0.213243 0.063 Uiso 1 1 calc R U . . .
H81B H 0.625419 -0.100687 0.155719 0.063 Uiso 1 1 calc R U . . .
H81C H 0.575323 -0.034288 0.187906 0.063 Uiso 1 1 calc R U . . .
C82 C 0.7106(4) 0.0065(3) 0.12446(16) 0.0403(12) Uani 1 1 d . . . . .
H82A H 0.654749 0.054916 0.125105 0.060 Uiso 1 1 calc R U . . .
H82B H 0.703638 -0.021211 0.100018 0.060 Uiso 1 1 calc R U . . .
H82C H 0.767573 0.023222 0.116084 0.060 Uiso 1 1 calc R U . . .
C83 C 0.7406(4) -0.0664(3) 0.35609(17) 0.0371(12) Uani 1 1 d . . . . .
C84 C 0.6450(4) -0.0794(4) 0.37472(19) 0.0575(16) Uani 1 1 d . . . . .
H84A H 0.594145 -0.026729 0.368525 0.086 Uiso 1 1 calc R U . . .
H84B H 0.646483 -0.103292 0.409851 0.086 Uiso 1 1 calc R U . . .
H84C H 0.633291 -0.116439 0.357684 0.086 Uiso 1 1 calc R U . . .
C85 C 0.8200(5) -0.1505(3) 0.3653(2) 0.0685(19) Uani 1 1 d . . . . .
H85A H 0.806116 -0.187164 0.348769 0.103 Uiso 1 1 calc R U . . .
H85B H 0.822820 -0.174341 0.400438 0.103 Uiso 1 1 calc R U . . .
H85C H 0.881096 -0.143167 0.352554 0.103 Uiso 1 1 calc R U . . .
C86 C 0.7573(5) -0.0104(3) 0.38422(19) 0.0567(16) Uani 1 1 d . . . . .
H86A H 0.818841 -0.002351 0.373591 0.085 Uiso 1 1 calc R U . . .
H86B H 0.756911 -0.035383 0.419201 0.085 Uiso 1 1 calc R U . . .
H86C H 0.706872 0.042470 0.378003 0.085 Uiso 1 1 calc R U . . .
C87 C 0.8292(3) 0.0915(3) 0.18840(18) 0.0332(11) Uani 1 1 d . . . . .
C88 C 0.9123(3) 0.0399(3) 0.1597(2) 0.0521(15) Uani 1 1 d . . . . .
H88A H 0.955664 -0.003378 0.182670 0.078 Uiso 1 1 calc R U . . .
H88B H 0.946525 0.075197 0.138944 0.078 Uiso 1 1 calc R U . . .
H88C H 0.887239 0.015388 0.139310 0.078 Uiso 1 1 calc R U . . .
C89 C 0.8722(3) 0.1338(3) 0.2171(2) 0.0454(14) Uani 1 1 d . . . . .
H89A H 0.822013 0.164619 0.237244 0.068 Uiso 1 1 calc R U . . .
H89B H 0.900885 0.171294 0.194073 0.068 Uiso 1 1 calc R U . . .
H89C H 0.920919 0.092311 0.238122 0.068 Uiso 1 1 calc R U . . .
C90 C 0.7603(3) 0.1612(3) 0.15399(18) 0.0378(12) Uani 1 1 d . . . . .
H90A H 0.731696 0.138336 0.134158 0.057 Uiso 1 1 calc R U . . .
H90B H 0.794721 0.195679 0.132610 0.057 Uiso 1 1 calc R U . . .
H90C H 0.710298 0.194118 0.173202 0.057 Uiso 1 1 calc R U . . .
C91 C 0.6447(3) 0.5160(2) 0.20141(14) 0.0223(9) Uani 1 1 d . . . . .
C92 C 0.6867(3) 0.5686(3) 0.21565(15) 0.0262(9) Uani 1 1 d . . . . .
C93 C 0.6123(3) 0.6425(2) 0.21778(15) 0.0256(9) Uani 1 1 d . . . . .
H93 H 0.618762 0.687431 0.227732 0.031 Uiso 1 1 calc R U . . .
C94 C 0.5262(3) 0.6398(2) 0.20279(14) 0.0236(9) Uani 1 1 d . . . . .
C95 C 0.5475(3) 0.5618(2) 0.19463(14) 0.0231(9) Uani 1 1 d . . . . .
H95 H 0.502645 0.541558 0.185624 0.028 Uiso 1 1 calc R U . . .
C96 C 0.6863(3) 0.4364(3) 0.18292(15) 0.0263(9) Uani 1 1 d . . . . .
C97 C 0.7661(3) 0.3697(3) 0.21234(17) 0.0390(12) Uani 1 1 d . . . . .
H97A H 0.811425 0.393967 0.219176 0.059 Uiso 1 1 calc R U . . .
H97B H 0.798661 0.328040 0.193556 0.059 Uiso 1 1 calc R U . . .
H97C H 0.739404 0.344515 0.243144 0.059 Uiso 1 1 calc R U . . .
C98 C 0.6096(3) 0.3978(3) 0.18180(19) 0.0423(13) Uani 1 1 d . . . . .
H98A H 0.577796 0.389311 0.214204 0.063 Uiso 1 1 calc R U . . .
H98B H 0.638927 0.345101 0.172463 0.063 Uiso 1 1 calc R U . . .
H98C H 0.562940 0.434282 0.158000 0.063 Uiso 1 1 calc R U . . .
C99 C 0.7224(3) 0.4594(3) 0.12942(17) 0.0397(12) Uani 1 1 d . . . . .
H99A H 0.669330 0.497447 0.109836 0.059 Uiso 1 1 calc R U . . .
H99B H 0.749807 0.409969 0.116435 0.059 Uiso 1 1 calc R U . . .
H99C H 0.770923 0.485519 0.128069 0.059 Uiso 1 1 calc R U . . .
C100 C 0.7889(3) 0.5610(3) 0.22443(17) 0.0334(11) Uani 1 1 d . . . . .
C101 C 0.8201(4) 0.5057(3) 0.27471(19) 0.0462(13) Uani 1 1 d . . . . .
H10D H 0.775679 0.527392 0.300262 0.069 Uiso 1 1 calc R U . . .
H10E H 0.883979 0.504261 0.280073 0.069 Uiso 1 1 calc R U . . .
H10F H 0.820478 0.450196 0.275756 0.069 Uiso 1 1 calc R U . . .
C102 C 0.7961(4) 0.6447(3) 0.2260(2) 0.0498(15) Uani 1 1 d . . . . .
H10J H 0.774946 0.683888 0.195339 0.075 Uiso 1 1 calc R U . . .
H10K H 0.862116 0.638829 0.230336 0.075 Uiso 1 1 calc R U . . .
H10L H 0.755847 0.664504 0.253283 0.075 Uiso 1 1 calc R U . . .
C103 C 0.8593(4) 0.5335(4) 0.1836(2) 0.0535(15) Uani 1 1 d . . . . .
H10P H 0.865572 0.477041 0.183487 0.080 Uiso 1 1 calc R U . . .
H10Q H 0.921228 0.536681 0.188738 0.080 Uiso 1 1 calc R U . . .
H10R H 0.836529 0.569213 0.152192 0.080 Uiso 1 1 calc R U . . .
C104 C 0.4446(3) 0.7151(3) 0.18225(16) 0.0293(10) Uani 1 1 d . . . . .
C105 C 0.4086(3) 0.7765(3) 0.21429(18) 0.0385(12) Uani 1 1 d . . . . .
H10G H 0.377451 0.753247 0.244143 0.058 Uiso 1 1 calc R U . . .
H10H H 0.363052 0.826397 0.196700 0.058 Uiso 1 1 calc R U . . .
H10I H 0.462060 0.789664 0.222786 0.058 Uiso 1 1 calc R U . . .
C106 C 0.3638(3) 0.6923(3) 0.1691(2) 0.0446(13) Uani 1 1 d . . . . .
H10A H 0.387066 0.658412 0.144920 0.067 Uiso 1 1 calc R U . . .
H10B H 0.313231 0.742100 0.155460 0.067 Uiso 1 1 calc R U . . .
H10C H 0.338906 0.661646 0.198444 0.067 Uiso 1 1 calc R U . . .
C107 C 0.4862(4) 0.7583(3) 0.13444(18) 0.0472(14) Uani 1 1 d . . . . .
H10M H 0.532717 0.780406 0.142325 0.071 Uiso 1 1 calc R U . . .
H10N H 0.435003 0.803008 0.116765 0.071 Uiso 1 1 calc R U . . .
H10O H 0.517347 0.718859 0.114013 0.071 Uiso 1 1 calc R U . . .
C108 C 0.4893(3) 0.5158(3) 0.38208(15) 0.0293(10) Uani 1 1 d . . . . .
H108 H 0.482014 0.463703 0.395981 0.035 Uiso 1 1 calc R U . . .
C109 C 0.4219(3) 0.5817(3) 0.35374(16) 0.0288(10) Uani 1 1 d . . . . .
C110 C 0.4634(3) 0.6440(3) 0.33860(16) 0.0291(10) Uani 1 1 d . . . . .
H110 H 0.435234 0.695292 0.317463 0.035 Uiso 1 1 calc R U . . .
C111 C 0.5527(3) 0.6204(3) 0.35897(15) 0.0282(10) Uani 1 1 d . . . . .
C112 C 0.5699(3) 0.5379(3) 0.38705(15) 0.0287(10) Uani 1 1 d . . . . .
C113 C 0.3178(3) 0.5903(3) 0.35047(18) 0.0354(11) Uani 1 1 d . . . . .
C114 C 0.2967(4) 0.5113(3) 0.37738(19) 0.0441(13) Uani 1 1 d . . . . .
H11J H 0.228417 0.520376 0.377815 0.066 Uiso 1 1 calc R U . . .
H11K H 0.317055 0.495903 0.410932 0.066 Uiso 1 1 calc R U . . .
H11L H 0.331173 0.467311 0.360519 0.066 Uiso 1 1 calc R U . . .
C115 C 0.2865(4) 0.6131(3) 0.2977(2) 0.0504(14) Uani 1 1 d . . . . .
H11D H 0.322478 0.569100 0.281096 0.076 Uiso 1 1 calc R U . . .
H11E H 0.298602 0.663907 0.280424 0.076 Uiso 1 1 calc R U . . .
H11F H 0.218625 0.620665 0.298047 0.076 Uiso 1 1 calc R U . . .
C116 C 0.2573(4) 0.6586(4) 0.3765(2) 0.0607(17) Uani 1 1 d . . . . .
H11M H 0.263839 0.711074 0.358149 0.091 Uiso 1 1 calc R U . . .
H11N H 0.279149 0.646693 0.409527 0.091 Uiso 1 1 calc R U . . .
H11O H 0.190610 0.661395 0.378371 0.091 Uiso 1 1 calc R U . . .
C117 C 0.5930(3) 0.6889(3) 0.36107(17) 0.0354(11) Uani 1 1 d . . . . .
C118 C 0.5696(4) 0.7584(3) 0.31513(18) 0.0457(13) Uani 1 1 d . . . . .
H11G H 0.589275 0.803689 0.318863 0.069 Uiso 1 1 calc R U . . .
H11H H 0.501150 0.777686 0.310722 0.069 Uiso 1 1 calc R U . . .
H11I H 0.603543 0.738243 0.286567 0.069 Uiso 1 1 calc R U . . .
C119 C 0.5375(4) 0.7268(3) 0.40466(19) 0.0475(14) Uani 1 1 d . . . . .
H11A H 0.555327 0.686812 0.435433 0.071 Uiso 1 1 calc R U . . .
H11B H 0.469145 0.741567 0.401143 0.071 Uiso 1 1 calc R U . . .
H11C H 0.553292 0.775850 0.404682 0.071 Uiso 1 1 calc R U . . .
C120 C 0.7001(4) 0.6632(3) 0.3672(2) 0.0490(14) Uani 1 1 d . . . . .
H12D H 0.717485 0.711170 0.367948 0.073 Uiso 1 1 calc R U . . .
H12E H 0.734600 0.639639 0.339854 0.073 Uiso 1 1 calc R U . . .
H12F H 0.716550 0.622448 0.397869 0.073 Uiso 1 1 calc R U . . .
C121 C 0.6448(3) 0.4807(3) 0.42419(17) 0.0362(11) Uani 1 1 d . . . . .
C122 C 0.6236(4) 0.4006(3) 0.44625(17) 0.0438(13) Uani 1 1 d . . . . .
H12G H 0.562163 0.411977 0.464476 0.066 Uiso 1 1 calc R U . . .
H12H H 0.673446 0.364077 0.468314 0.066 Uiso 1 1 calc R U . . .
H12I H 0.621600 0.374288 0.420063 0.066 Uiso 1 1 calc R U . . .
C123 C 0.7483(3) 0.4566(3) 0.40279(18) 0.0437(13) Uani 1 1 d . . . . .
H12A H 0.753448 0.426919 0.377230 0.066 Uiso 1 1 calc R U . . .
H12B H 0.790932 0.421517 0.428740 0.066 Uiso 1 1 calc R U . . .
H12C H 0.766029 0.506011 0.388854 0.066 Uiso 1 1 calc R U . . .
C124 C 0.6400(4) 0.5193(3) 0.46821(18) 0.0483(14) Uani 1 1 d . . . . .
H12J H 0.661818 0.567155 0.457440 0.072 Uiso 1 1 calc R U . . .
H12K H 0.680815 0.479021 0.493483 0.072 Uiso 1 1 calc R U . . .
H12L H 0.574459 0.536065 0.481506 0.072 Uiso 1 1 calc R U . . .
C125 C 0.7244(8) 0.1928(6) 0.5487(4) 0.142(4) Uani 1 1 d . U . . .
H12V H 0.713434 0.206400 0.513731 0.213 Uiso 1 1 calc R U . . .
H12W H 0.695910 0.241963 0.561862 0.213 Uiso 1 1 calc R U . . .
H12X H 0.695494 0.151004 0.565613 0.213 Uiso 1 1 calc R U . . .
C126 C 0.8258(9) 0.1618(7) 0.5557(4) 0.149(4) Uani 1 1 d . U . . .
H12T H 0.852729 0.106143 0.549285 0.179 Uiso 1 1 calc R U . . .
H12U H 0.837750 0.158670 0.589794 0.179 Uiso 1 1 calc R U . . .
C127 C 0.8733(8) 0.2195(6) 0.5204(4) 0.124(3) Uani 1 1 d . U . . .
H12R H 0.859388 0.222906 0.486628 0.149 Uiso 1 1 calc R U . . .
H12S H 0.844915 0.274970 0.527063 0.149 Uiso 1 1 calc R U . . .
C128 C 0.9809(9) 0.1930(7) 0.5243(4) 0.161(4) Uani 1 1 d . U . . .
H12P H 0.994106 0.196843 0.556760 0.193 Uiso 1 1 calc R U . . .
H12Q H 1.007851 0.134819 0.522394 0.193 Uiso 1 1 calc R U . . .
C129 C 1.0301(8) 0.2396(7) 0.4874(4) 0.173(5) Uani 1 1 d . U . . .
H12M H 1.005357 0.248525 0.455378 0.260 Uiso 1 1 calc R U . . .
H12N H 1.098175 0.209316 0.486681 0.260 Uiso 1 1 calc R U . . .
H12O H 1.020055 0.292533 0.495173 0.260 Uiso 1 1 calc R U . . .

loop_
_atom_site_aniso_label
_atom_site_aniso_U_11
_atom_site_aniso_U_22
_atom_site_aniso_U_33
_atom_site_aniso_U_23
_atom_site_aniso_U_13
_atom_site_aniso_U_12
Tm1 0.01841(9) 0.02197(10) 0.01429(9) -0.00127(7) -0.00152(7) -0.00465(7)
Tm2 0.02327(9) 0.02273(10) 0.01385(9) -0.00049(7) -0.00053(7) -0.00992(8)
Tm3 0.02245(9) 0.01748(9) 0.02066(9) -0.00302(7) -0.00500(7) -0.00612(7)
Tm4 0.02599(10) 0.01759(9) 0.01994(9) -0.00526(7) 0.00139(7) -0.00982(8)
O1 0.0170(14) 0.0209(15) 0.0169(14) -0.0015(11) -0.0015(11) -0.0017(11)
O2 0.0212(15) 0.0298(17) 0.0176(15) -0.0059(12) 0.0010(12) -0.0029(13)
O3 0.0203(14) 0.0275(16) 0.0179(14) -0.0017(12) -0.0018(12) -0.0013(12)
O4 0.0210(15) 0.0309(17) 0.0199(15) -0.0041(13) -0.0006(12) -0.0037(13)
O5 0.0216(14) 0.0223(15) 0.0233(15) -0.0063(12) -0.0030(12) -0.0065(12)
O6 0.0292(16) 0.0204(16) 0.0295(17) 0.0025(13) -0.0050(13) -0.0088(13)
O7 0.0443(18) 0.0274(16) 0.0168(14) 0.0012(12) -0.0042(13) -0.0231(15)
O8 0.0230(15) 0.0203(15) 0.0260(16) -0.0052(12) -0.0014(12) -0.0079(12)
O9 0.061(2) 0.0217(17) 0.0349(19) -0.0089(14) 0.0146(16) -0.0228(16)
O10 0.048(2) 0.045(2) 0.0236(16) -0.0112(14) 0.0082(14) -0.0347(17)
O11 0.0329(17) 0.0268(17) 0.0245(16) -0.0106(13) 0.0058(13) -0.0176(14)
O12 0.0335(17) 0.0168(15) 0.0298(17) -0.0053(12) -0.0004(13) -0.0110(13)
C1 0.022(2) 0.019(2) 0.019(2) -0.0032(17) -0.0021(17) -0.0025(17)
C2 0.021(2) 0.022(2) 0.0141(19) -0.0013(16) -0.0021(16) -0.0087(17)
C3 0.024(2) 0.018(2) 0.016(2) -0.0009(16) -0.0006(16) -0.0102(17)
C4 0.027(2) 0.023(2) 0.015(2) -0.0040(17) -0.0019(17) -0.0059(18)
C5 0.035(2) 0.028(2) 0.014(2) 0.0001(17) -0.0017(18) -0.015(2)
C6 0.034(3) 0.034(3) 0.027(2) 0.004(2) -0.007(2) -0.016(2)
C7 0.033(3) 0.059(4) 0.040(3) 0.012(3) -0.007(2) -0.025(3)
C8 0.054(3) 0.057(4) 0.034(3) 0.008(3) -0.005(2) -0.037(3)
C9 0.055(3) 0.039(3) 0.055(4) -0.001(3) -0.005(3) -0.029(3)
C10 0.047(3) 0.027(3) 0.045(3) -0.002(2) -0.003(2) -0.016(2)
C11 0.072(4) 0.078(5) 0.086(5) 0.010(4) -0.009(4) -0.053(4)
C12 0.022(2) 0.016(2) 0.020(2) -0.0002(16) -0.0122(17) -0.0057(17)
C13 0.042(3) 0.034(3) 0.018(2) -0.0134(19) 0.0098(19) -0.025(2)
C14 0.048(3) 0.017(2) 0.028(2) -0.0059(18) 0.009(2) -0.019(2)
C15 0.041(3) 0.021(2) 0.023(2) -0.0073(18) 0.0054(19) -0.010(2)
C16 0.046(3) 0.024(2) 0.032(3) -0.009(2) -0.004(2) -0.010(2)
C17 0.059(3) 0.021(3) 0.038(3) -0.002(2) -0.006(2) -0.008(2)
C18 0.073(4) 0.032(3) 0.043(3) 0.002(2) -0.014(3) -0.021(3)
C19 0.066(4) 0.028(3) 0.063(4) -0.003(3) -0.030(3) -0.007(3)
C20 0.049(3) 0.042(3) 0.078(5) -0.006(3) -0.015(3) -0.011(3)
C21 0.050(3) 0.030(3) 0.049(3) -0.003(2) -0.015(3) -0.011(2)
C22 0.076(5) 0.052(4) 0.106(6) 0.005(4) -0.036(4) -0.006(4)
C23 0.032(2) 0.026(2) 0.019(2) -0.0038(18) -0.0011(18) -0.0082(19)
C24 0.028(2) 0.020(2) 0.021(2) -0.0030(17) -0.0052(17) -0.0050(18)
C25 0.021(2) 0.026(2) 0.019(2) -0.0054(17) -0.0022(16) -0.0095(18)
C26 0.030(2) 0.025(2) 0.018(2) -0.0028(17) -0.0031(17) -0.0110(19)
C27 0.026(2) 0.024(2) 0.023(2) -0.0075(18) -0.0019(18) -0.0051(18)
C28 0.049(3) 0.039(3) 0.019(2) -0.009(2) -0.004(2) -0.007(2)
C29 0.063(4) 0.059(4) 0.031(3) -0.021(3) -0.010(3) -0.016(3)
C30 0.060(3) 0.040(3) 0.024(3) -0.013(2) 0.006(2) -0.004(3)
C31 0.067(4) 0.043(3) 0.015(2) -0.004(2) -0.001(2) -0.003(3)
C32 0.020(2) 0.028(2) 0.021(2) -0.0019(18) -0.0029(17) -0.0087(18)
C33 0.029(2) 0.045(3) 0.032(3) -0.005(2) -0.005(2) -0.016(2)
C34 0.028(2) 0.034(3) 0.032(3) -0.006(2) 0.002(2) -0.003(2)
C35 0.025(2) 0.046(3) 0.023(2) -0.006(2) 0.0030(18) -0.013(2)
C36 0.047(3) 0.021(2) 0.031(3) -0.011(2) -0.002(2) 0.002(2)
C37 0.077(4) 0.026(3) 0.037(3) -0.010(2) -0.011(3) -0.009(3)
C38 0.045(3) 0.027(3) 0.036(3) -0.008(2) 0.003(2) 0.006(2)
C39 0.046(3) 0.022(2) 0.033(3) -0.002(2) -0.003(2) -0.002(2)
C40 0.024(2) 0.027(2) 0.015(2) -0.0009(17) 0.0001(16) -0.0080(18)
C41 0.019(2) 0.025(2) 0.018(2) 0.0016(17) -0.0030(16) -0.0061(17)
C42 0.023(2) 0.023(2) 0.019(2) 0.0012(17) -0.0023(16) -0.0124(18)
C43 0.018(2) 0.029(2) 0.018(2) 0.0018(17) -0.0035(16) -0.0109(18)
C44 0.022(2) 0.031(2) 0.019(2) 0.0037(18) 0.0005(17) -0.0111(19)
C45 0.026(2) 0.023(2) 0.019(2) 0.0056(17) -0.0069(17) -0.0063(18)
C46 0.027(2) 0.033(3) 0.026(2) 0.0020(19) -0.0072(19) -0.009(2)
C47 0.027(2) 0.027(2) 0.029(2) 0.0006(19) -0.0072(19) -0.0024(19)
C48 0.034(3) 0.033(3) 0.031(3) 0.006(2) -0.012(2) -0.012(2)
C49 0.029(2) 0.032(2) 0.020(2) -0.0043(18) -0.0024(18) -0.014(2)
C50 0.028(2) 0.031(3) 0.029(2) -0.011(2) 0.0005(19) -0.008(2)
C51 0.032(2) 0.040(3) 0.025(2) -0.006(2) -0.0045(19) -0.015(2)
C52 0.048(3) 0.033(3) 0.034(3) -0.006(2) -0.006(2) -0.019(2)
C53 0.021(2) 0.044(3) 0.024(2) 0.000(2) 0.0051(18) -0.008(2)
C54 0.044(3) 0.049(3) 0.052(3) -0.017(3) 0.014(3) -0.011(3)
C55 0.030(3) 0.058(4) 0.043(3) 0.009(3) 0.013(2) -0.010(3)
C56 0.024(3) 0.081(4) 0.035(3) -0.002(3) -0.002(2) -0.006(3)
C57 0.035(3) 0.044(3) 0.017(2) -0.0018(19) 0.0018(18) -0.024(2)
C58 0.027(2) 0.038(3) 0.016(2) -0.0015(19) 0.0060(17) -0.013(2)
C59 0.038(3) 0.034(3) 0.019(2) -0.0079(19) 0.0082(19) -0.018(2)
C60 0.033(2) 0.037(3) 0.016(2) -0.0019(19) 0.0026(18) -0.013(2)
C61 0.039(3) 0.038(3) 0.015(2) 0.0008(19) 0.0038(18) -0.020(2)
C62 0.029(3) 0.051(3) 0.026(3) -0.004(2) 0.003(2) -0.003(2)
C63 0.031(3) 0.068(4) 0.062(4) 0.001(3) -0.012(3) -0.020(3)
C64 0.053(4) 0.121(6) 0.040(4) -0.010(4) 0.012(3) 0.015(4)
C65 0.053(3) 0.033(3) 0.032(3) -0.005(2) -0.013(2) -0.001(2)
C66 0.050(3) 0.055(3) 0.016(2) 0.001(2) -0.003(2) -0.030(3)
C67 0.081(4) 0.085(4) 0.016(2) -0.004(3) -0.002(3) -0.054(4)
C68 0.052(3) 0.054(3) 0.025(2) -0.013(2) -0.001(2) -0.028(3)
C69 0.058(4) 0.064(4) 0.037(3) 0.005(3) -0.021(3) -0.027(3)
C70 0.057(3) 0.040(3) 0.027(3) 0.003(2) 0.001(2) -0.028(3)
C71 0.075(4) 0.044(3) 0.050(3) -0.002(3) 0.000(3) -0.038(3)
C72 0.078(4) 0.049(3) 0.030(3) 0.007(2) 0.002(3) -0.037(3)
C73 0.070(4) 0.036(3) 0.041(3) 0.009(2) 0.001(3) -0.018(3)
C74 0.025(2) 0.020(2) 0.028(2) -0.0044(18) -0.0077(18) 0.0015(18)
C75 0.033(2) 0.015(2) 0.028(2) -0.0011(17) -0.0089(19) -0.0093(18)
C76 0.032(2) 0.019(2) 0.029(2) -0.0017(18) -0.0131(19) -0.0065(19)
C77 0.024(2) 0.017(2) 0.040(3) -0.0029(19) -0.0128(19) -0.0065(18)
C78 0.021(2) 0.015(2) 0.037(3) -0.0010(18) -0.0041(18) -0.0008(17)
C79 0.036(3) 0.031(3) 0.028(2) -0.014(2) -0.009(2) -0.002(2)
C80 0.061(3) 0.030(3) 0.045(3) -0.016(2) -0.016(3) 0.002(3)
C81 0.055(3) 0.047(3) 0.037(3) -0.018(2) -0.009(2) -0.022(3)
C82 0.046(3) 0.041(3) 0.028(3) -0.010(2) -0.006(2) -0.003(2)
C83 0.054(3) 0.030(3) 0.028(3) 0.000(2) -0.017(2) -0.014(2)
C84 0.091(5) 0.058(4) 0.030(3) 0.004(3) -0.012(3) -0.039(4)
C85 0.090(5) 0.048(4) 0.044(4) 0.008(3) -0.032(3) 0.005(3)
C86 0.099(5) 0.051(4) 0.032(3) -0.006(3) -0.020(3) -0.036(3)
C87 0.026(2) 0.024(2) 0.045(3) -0.001(2) 0.001(2) -0.0080(19)
C88 0.030(3) 0.047(3) 0.064(4) 0.002(3) 0.008(3) -0.007(2)
C89 0.033(3) 0.041(3) 0.060(4) 0.006(3) -0.008(2) -0.020(2)
C90 0.030(3) 0.030(3) 0.045(3) 0.008(2) 0.000(2) -0.011(2)
C91 0.024(2) 0.021(2) 0.020(2) -0.0051(17) 0.0058(17) -0.0081(18)
C92 0.024(2) 0.024(2) 0.027(2) 0.0003(18) 0.0019(18) -0.0080(18)
C93 0.034(2) 0.019(2) 0.023(2) -0.0031(17) 0.0043(18) -0.0111(19)
C94 0.030(2) 0.018(2) 0.020(2) -0.0031(17) 0.0012(18) -0.0067(18)
C95 0.030(2) 0.022(2) 0.019(2) -0.0045(17) -0.0010(17) -0.0113(18)
C96 0.029(2) 0.023(2) 0.023(2) -0.0092(18) 0.0038(18) -0.0017(18)
C97 0.042(3) 0.023(2) 0.038(3) -0.008(2) 0.003(2) 0.006(2)
C98 0.049(3) 0.035(3) 0.050(3) -0.027(2) 0.012(3) -0.016(2)
C99 0.045(3) 0.039(3) 0.030(3) -0.015(2) 0.007(2) -0.004(2)
C100 0.023(2) 0.039(3) 0.039(3) -0.009(2) 0.009(2) -0.015(2)
C101 0.041(3) 0.049(3) 0.052(3) -0.008(3) -0.013(3) -0.017(3)
C102 0.038(3) 0.040(3) 0.078(4) -0.006(3) -0.004(3) -0.025(3)
C103 0.034(3) 0.065(4) 0.066(4) -0.024(3) 0.018(3) -0.021(3)
C104 0.039(3) 0.022(2) 0.025(2) -0.0059(18) 0.000(2) -0.006(2)
C105 0.048(3) 0.020(2) 0.039(3) -0.005(2) -0.009(2) 0.002(2)
C106 0.042(3) 0.037(3) 0.053(3) -0.010(2) -0.022(3) -0.003(2)
C107 0.067(4) 0.028(3) 0.033(3) 0.008(2) -0.007(3) -0.007(3)
C108 0.042(3) 0.026(2) 0.024(2) -0.0126(19) 0.006(2) -0.014(2)
C109 0.034(2) 0.029(2) 0.027(2) -0.0142(19) 0.0066(19) -0.012(2)
C110 0.037(3) 0.022(2) 0.030(2) -0.0101(19) 0.002(2) -0.010(2)
C111 0.039(3) 0.029(2) 0.024(2) -0.0117(19) 0.0008(19) -0.017(2)
C112 0.038(3) 0.031(3) 0.022(2) -0.0112(19) 0.0002(19) -0.014(2)
C113 0.033(3) 0.035(3) 0.040(3) -0.016(2) 0.007(2) -0.011(2)
C114 0.042(3) 0.050(3) 0.049(3) -0.020(3) 0.011(2) -0.025(3)
C115 0.037(3) 0.061(4) 0.053(4) -0.006(3) -0.006(3) -0.018(3)
C116 0.047(3) 0.058(4) 0.087(5) -0.044(4) 0.017(3) -0.016(3)
C117 0.050(3) 0.034(3) 0.033(3) -0.014(2) 0.000(2) -0.023(2)
C118 0.071(4) 0.033(3) 0.045(3) -0.013(2) -0.004(3) -0.029(3)
C119 0.072(4) 0.039(3) 0.044(3) -0.022(2) 0.000(3) -0.027(3)
C120 0.060(4) 0.050(3) 0.049(3) -0.010(3) -0.010(3) -0.032(3)
C121 0.047(3) 0.035(3) 0.029(3) -0.009(2) -0.006(2) -0.013(2)
C122 0.060(3) 0.041(3) 0.027(3) -0.001(2) -0.008(2) -0.014(3)
C123 0.048(3) 0.044(3) 0.036(3) -0.005(2) -0.015(2) -0.009(3)
C124 0.071(4) 0.051(3) 0.029(3) -0.017(2) -0.005(3) -0.021(3)
C125 0.176(10) 0.096(7) 0.136(8) -0.026(6) 0.060(8) -0.043(7)
C126 0.182(8) 0.103(7) 0.124(7) -0.010(6) 0.013(7) -0.017(7)
C127 0.162(7) 0.107(6) 0.106(6) -0.040(5) 0.001(6) -0.038(6)
C128 0.188(8) 0.131(7) 0.161(8) -0.036(6) -0.045(8) -0.032(7)
C129 0.200(10) 0.158(9) 0.180(11) 0.029(8) -0.013(9) -0.126(8)

loop_
_atom_type_symbol
_atom_type_description
_atom_type_scat_dispersion_real
_atom_type_scat_dispersion_imag
_atom_type_scat_source
C C 0.0033 0.0016 'International Tables Vol C Tables 4.2.6.8 and 6.1.1.4'
H H 0.0000 0.0000 'International Tables Vol C Tables 4.2.6.8 and 6.1.1.4'
O O 0.0106 0.0060 'International Tables Vol C Tables 4.2.6.8 and 6.1.1.4'
Tm Tm -0.3139 5.2483 'International Tables Vol C Tables 4.2.6.8 and 6.1.1.4'

loop_
_geom_angle_atom_site_label_1
_geom_angle_atom_site_label_2
_geom_angle_atom_site_label_3
_geom_angle
_geom_angle_site_symmetry_1
_geom_angle_site_symmetry_3
_geom_angle_publ_flag
O1 Tm1 C23 130.30(10) . . ?
O1 Tm1 C24 116.47(11) . . ?
O1 Tm1 C25 85.40(11) . . ?
O1 Tm1 C26 80.21(11) . . ?
O1 Tm1 C27 106.04(11) . . ?
O1 Tm1 C40 132.68(11) . . ?
O1 Tm1 C41 106.78(11) . . ?
O1 Tm1 C42 82.43(10) . . ?
O1 Tm1 C43 89.30(11) . . ?
O1 Tm1 C44 119.71(11) . . ?
O3 Tm1 O1 73.60(9) . . ?
O3 Tm1 C23 105.35(11) . . ?
O3 Tm1 C24 131.57(11) . . ?
O3 Tm1 C25 120.22(11) . . ?
O3 Tm1 C26 89.52(11) . . ?
O3 Tm1 C27 81.59(11) . . ?
O3 Tm1 C40 115.37(11) . . ?
O3 Tm1 C41 131.11(10) . . ?
O3 Tm1 C42 107.51(11) . . ?
O3 Tm1 C43 81.33(11) . . ?
O3 Tm1 C44 84.95(11) . . ?
C24 Tm1 C23 30.09(12) . . ?
C24 Tm1 C26 50.61(12) . . ?
C24 Tm1 C27 50.00(12) . . ?
C24 Tm1 C40 92.44(12) . . ?
C24 Tm1 C41 93.17(12) . . ?
C24 Tm1 C42 120.53(12) . . ?
C24 Tm1 C43 141.36(12) . . ?
C24 Tm1 C44 119.69(13) . . ?
C25 Tm1 C23 51.25(12) . . ?
C25 Tm1 C24 31.50(12) . . ?
C25 Tm1 C26 31.14(12) . . ?
C25 Tm1 C27 51.26(12) . . ?
C25 Tm1 C40 119.68(12) . . ?
C25 Tm1 C41 108.34(12) . . ?
C25 Tm1 C42 124.58(12) . . ?
C25 Tm1 C43 154.92(13) . . ?
C25 Tm1 C44 149.93(12) . . ?
C26 Tm1 C23 50.23(12) . . ?
C26 Tm1 C27 30.55(12) . . ?
C26 Tm1 C41 139.33(12) . . ?
C26 Tm1 C42 151.08(12) . . ?
C27 Tm1 C23 30.09(12) . . ?
C40 Tm1 C23 93.73(12) . . ?
C40 Tm1 C26 141.88(12) . . ?
C40 Tm1 C27 121.06(12) . . ?
C40 Tm1 C41 30.64(12) . . ?
C40 Tm1 C42 50.26(12) . . ?
C40 Tm1 C43 50.36(12) . . ?
C40 Tm1 C44 31.16(12) . . ?
C41 Tm1 C23 109.09(12) . . ?
C41 Tm1 C27 139.09(12) . . ?
C42 Tm1 C23 139.22(12) . . ?
C42 Tm1 C27 169.26(12) . . ?
C42 Tm1 C41 30.18(11) . . ?
C43 Tm1 C23 140.34(12) . . ?
C43 Tm1 C26 167.71(12) . . ?
C43 Tm1 C27 152.70(12) . . ?
C43 Tm1 C41 50.13(12) . . ?
C43 Tm1 C42 30.34(12) . . ?
C44 Tm1 C23 109.44(13) . . ?
C44 Tm1 C26 156.44(13) . . ?
C44 Tm1 C27 125.89(13) . . ?
C44 Tm1 C41 51.44(12) . . ?
C44 Tm1 C42 51.32(13) . . ?
C44 Tm1 C43 31.15(12) . . ?
O2 Tm2 O7 128.09(9) . . ?
O2 Tm2 C12 129.76(10) . . ?
O2 Tm2 C57 78.10(11) . . ?
O2 Tm2 C58 78.43(11) . . ?
O2 Tm2 C59 108.01(12) . . ?
O2 Tm2 C60 128.00(11) . . ?
O2 Tm2 C61 106.60(11) . . ?
O5 Tm2 O2 68.00(9) . . ?
O5 Tm2 O7 61.52(9) . . ?
O5 Tm2 C12 64.17(10) . . ?
O5 Tm2 C57 123.23(12) . . ?
O5 Tm2 C58 143.37(11) . . ?
O5 Tm2 C59 173.83(11) . . ?
O5 Tm2 C60 147.55(12) . . ?
O5 Tm2 C61 124.51(12) . . ?
O7 Tm2 C12 25.35(9) . . ?
O7 Tm2 C60 92.48(11) . . ?
O7 Tm2 C61 92.60(11) . . ?
O10 Tm2 O2 99.66(11) . . ?
O10 Tm2 O5 97.71(10) . . ?
O10 Tm2 O7 98.23(10) . . ?
O10 Tm2 C12 72.98(11) . . ?
O10 Tm2 C57 132.81(13) . . ?
O10 Tm2 C58 102.07(13) . . ?
O10 Tm2 C59 87.53(12) . . ?
O10 Tm2 C60 105.49(12) . . ?
O10 Tm2 C61 136.06(12) . . ?
C57 Tm2 O7 120.44(11) . . ?
C57 Tm2 C12 142.88(12) . . ?
C57 Tm2 C58 30.82(13) . . ?
C57 Tm2 C60 51.48(13) . . ?
C57 Tm2 C61 31.04(13) . . ?
C58 Tm2 O7 142.96(11) . . ?
C58 Tm2 C12 151.62(12) . . ?
C58 Tm2 C60 52.36(13) . . ?
C58 Tm2 C61 51.76(14) . . ?
C59 Tm2 O7 121.12(12) . . ?
C59 Tm2 C12 120.85(12) . . ?
C59 Tm2 C57 50.66(14) . . ?
C59 Tm2 C58 31.16(13) . . ?
C59 Tm2 C60 31.52(13) . . ?
C59 Tm2 C61 51.25(14) . . ?
C60 Tm2 C12 101.14(12) . . ?
C60 Tm2 C61 31.22(13) . . ?
C61 Tm2 C12 112.32(12) . . ?
O4 Tm3 O5 69.51(10) . . ?
O4 Tm3 O6 76.51(10) . . ?
O4 Tm3 O7 133.58(10) . . ?
O4 Tm3 O8 110.89(10) . . ?
O4 Tm3 C12 124.22(11) . . ?
O4 Tm3 C74 82.17(11) . . ?
O4 Tm3 C75 107.34(12) . . ?
O4 Tm3 C76 135.10(12) . . ?
O4 Tm3 C77 122.37(12) . . ?
O4 Tm3 C78 91.41(12) . . ?
O5 Tm3 O6 65.86(9) . . ?
O5 Tm3 O7 64.71(10) . . ?
O5 Tm3 O8 81.25(9) . . ?
O5 Tm3 C12 69.17(10) . . ?
O5 Tm3 C74 148.15(11) . . ?
O5 Tm3 C75 146.93(11) . . ?
O5 Tm3 C76 151.60(12) . . ?
O5 Tm3 C77 158.56(11) . . ?
O5 Tm3 C78 155.49(11) . . ?
O6 Tm3 O7 91.41(9) . . ?
O6 Tm3 C12 116.81(11) . . ?
O6 Tm3 C74 94.18(11) . . ?
O6 Tm3 C75 81.26(11) . . ?
O6 Tm3 C76 102.22(11) . . ?
O6 Tm3 C77 131.64(11) . . ?
O6 Tm3 C78 126.03(11) . . ?
O7 Tm3 C12 28.26(10) . . ?
O7 Tm3 C74 144.00(11) . . ?
O7 Tm3 C75 114.93(11) . . ?
O7 Tm3 C76 91.09(12) . . ?
O7 Tm3 C77 99.28(12) . . ?
O7 Tm3 C78 129.49(12) . . ?
O8 Tm3 O6 141.64(10) . . ?
O8 Tm3 O7 55.44(9) . . ?
O8 Tm3 C12 27.30(10) . . ?
O8 Tm3 C74 123.81(11) . . ?
O8 Tm3 C75 127.51(11) . . ?
O8 Tm3 C76 97.56(11) . . ?
O8 Tm3 C77 77.74(11) . . ?
O8 Tm3 C78 92.02(11) . . ?
C74 Tm3 C12 142.04(12) . . ?
C75 Tm3 C12 127.64(12) . . ?
C75 Tm3 C74 32.03(13) . . ?
C75 Tm3 C76 31.46(12) . . ?
C75 Tm3 C77 51.44(12) . . ?
C75 Tm3 C78 52.21(12) . . ?
C76 Tm3 C12 96.91(12) . . ?
C76 Tm3 C74 52.98(13) . . ?
C76 Tm3 C78 52.44(13) . . ?
C77 Tm3 C12 89.97(13) . . ?
C77 Tm3 C74 52.14(13) . . ?
C77 Tm3 C76 31.33(12) . . ?
C77 Tm3 C78 31.23(13) . . ?
C78 Tm3 C12 113.35(12) . . ?
C78 Tm3 C74 31.86(12) . . ?
O11 Tm4 C91 90.43(11) . . ?
O11 Tm4 C92 121.29(11) . . ?
O11 Tm4 C93 127.18(12) . . ?
O11 Tm4 C94 98.84(11) . . ?
O11 Tm4 C95 78.31(11) . . ?
O11 Tm4 C108 81.89(11) . . ?
O11 Tm4 C109 80.11(11) . . ?
O11 Tm4 C110 108.60(11) . . ?
O11 Tm4 C111 129.21(11) . . ?
O11 Tm4 C112 110.29(11) . . ?
O12 Tm4 O11 78.55(10) . . ?
O12 Tm4 C91 84.99(11) . . ?
O12 Tm4 C92 92.57(11) . . ?
O12 Tm4 C93 122.43(12) . . ?
O12 Tm4 C94 135.75(11) . . ?
O12 Tm4 C95 109.76(11) . . ?
O12 Tm4 C108 85.27(12) . . ?
O12 Tm4 C109 114.53(12) . . ?
O12 Tm4 C110 130.87(12) . . ?
O12 Tm4 C111 107.79(12) . . ?
O12 Tm4 C112 81.52(12) . . ?
C91 Tm4 C92 30.88(12) . . ?
C91 Tm4 C94 50.76(12) . . ?
C91 Tm4 C111 139.60(12) . . ?
C91 Tm4 C112 152.28(12) . . ?
C92 Tm4 C111 108.93(12) . . ?
C92 Tm4 C112 125.73(13) . . ?
C93 Tm4 C91 50.41(12) . . ?
C93 Tm4 C92 30.33(12) . . ?
C93 Tm4 C94 30.64(12) . . ?
C93 Tm4 C111 92.71(13) . . ?
C93 Tm4 C112 119.91(12) . . ?
C94 Tm4 C92 50.73(12) . . ?
C94 Tm4 C111 107.43(12) . . ?
C94 Tm4 C112 137.49(12) . . ?
C95 Tm4 C91 30.71(12) . . ?
C95 Tm4 C92 50.28(12) . . ?
C95 Tm4 C93 49.60(12) . . ?
C95 Tm4 C94 29.90(12) . . ?
C95 Tm4 C108 151.94(13) . . ?
C95 Tm4 C111 137.28(12) . . ?
C95 Tm4 C112 167.39(12) . . ?
C108 Tm4 C91 168.63(12) . . ?
C108 Tm4 C92 155.87(13) . . ?
C108 Tm4 C93 140.81(13) . . ?
C108 Tm4 C94 138.61(13) . . ?
C108 Tm4 C111 49.86(12) . . ?
C108 Tm4 C112 30.19(12) . . ?
C109 Tm4 C91 155.67(13) . . ?
C109 Tm4 C92 149.30(13) . . ?
C109 Tm4 C93 119.79(13) . . ?
C109 Tm4 C94 108.30(13) . . ?
C109 Tm4 C95 124.96(13) . . ?
C109 Tm4 C108 30.61(13) . . ?
C109 Tm4 C111 50.80(13) . . ?
C109 Tm4 C112 50.65(13) . . ?
C110 Tm4 C91 141.30(13) . . ?
C110 Tm4 C92 119.57(13) . . ?
C110 Tm4 C93 92.51(13) . . ?
C110 Tm4 C94 92.25(13) . . ?
C110 Tm4 C95 119.34(13) . . ?
C110 Tm4 C108 49.89(13) . . ?
C110 Tm4 C109 30.78(12) . . ?
C110 Tm4 C111 30.36(13) . . ?
C110 Tm4 C112 49.90(14) . . ?
C111 Tm4 C112 30.13(12) . . ?
C3 O1 Tm1 140.4(2) . . ?
C3 O2 Tm2 123.7(2) . . ?
C1 O3 Tm1 138.6(3) . . ?
C1 O4 Tm3 118.9(2) . . ?
Tm2 O5 Tm3 126.82(12) . . ?
C2 O5 Tm2 119.0(2) . . ?
C2 O5 Tm3 107.8(2) . . ?
C4 O6 Tm3 118.1(2) . . ?
Tm3 O7 Tm2 106.88(10) . . ?
C12 O7 Tm2 91.8(2) . . ?
C12 O7 Tm3 87.0(2) . . ?
C12 O8 Tm3 92.3(2) . . ?
C12 O9 C14 118.5(3) . . ?
C13 O10 Tm2 142.5(3) . . ?
C13 O11 Tm4 133.3(3) . . ?
C15 O12 Tm4 132.9(3) . . ?
O3 C1 O4 124.9(4) . . ?
O3 C1 C2 121.4(3) . . ?
O4 C1 C2 113.7(3) . . ?
O5 C2 C1 108.0(3) . . ?
O5 C2 C3 106.3(3) . . ?
O5 C2 C4 102.8(3) . . ?
C1 C2 C4 105.9(3) . . ?
C3 C2 C1 114.1(3) . . ?
C3 C2 C4 118.9(3) . . ?
O1 C3 O2 125.6(4) . . ?
O1 C3 C2 121.1(3) . . ?
O2 C3 C2 113.3(3) . . ?
O6 C4 C2 112.3(3) . . ?
O6 C4 C5 118.9(4) . . ?
C5 C4 C2 128.6(4) . . ?
C6 C5 C4 124.3(4) . . ?
C6 C5 C10 119.1(4) . . ?
C10 C5 C4 116.5(4) . . ?
C5 C6 H6 120.1 . . ?
C7 C6 C5 119.8(4) . . ?
C7 C6 H6 120.1 . . ?
C6 C7 H7 119.2 . . ?
C6 C7 C8 121.7(5) . . ?
C8 C7 H7 119.2 . . ?
C7 C8 C11 123.0(5) . . ?
C9 C8 C7 118.2(4) . . ?
C9 C8 C11 118.8(5) . . ?
C8 C9 H9 119.3 . . ?
C8 C9 C10 121.3(5) . . ?
C10 C9 H9 119.3 . . ?
C5 C10 H10 120.1 . . ?
C9 C10 C5 119.8(5) . . ?
C9 C10 H10 120.1 . . ?
C8 C11 H11P 109.5 . . ?
C8 C11 H11Q 109.5 . . ?
C8 C11 H11R 109.5 . . ?
H11P C11 H11Q 109.5 . . ?
H11P C11 H11R 109.5 . . ?
H11Q C11 H11R 109.5 . . ?
Tm3 C12 Tm2 92.19(10) . . ?
O7 C12 Tm2 62.9(2) . . ?
O7 C12 Tm3 64.8(2) . . ?
O7 C12 O9 111.0(3) . . ?
O8 C12 Tm2 124.5(3) . . ?
O8 C12 Tm3 60.4(2) . . ?
O8 C12 O7 124.7(4) . . ?
O8 C12 O9 124.1(3) . . ?
O9 C12 Tm2 75.3(2) . . ?
O9 C12 Tm3 167.1(3) . . ?
O10 C13 C14 117.6(4) . . ?
O11 C13 O10 120.9(4) . . ?
O11 C13 C14 121.5(4) . . ?
C13 C14 O9 112.0(4) . . ?
C15 C14 O9 119.1(4) . . ?
C15 C14 C13 128.9(4) . . ?
O12 C15 C14 121.5(4) . . ?
O12 C15 C16 117.2(4) . . ?
C14 C15 C16 121.3(4) . . ?
C17 C16 C15 122.8(4) . . ?
C21 C16 C15 119.4(4) . . ?
C21 C16 C17 117.8(5) . . ?
C16 C17 H17 119.3 . . ?
C18 C17 C16 121.3(5) . . ?
C18 C17 H17 119.3 . . ?
C17 C18 H18 119.8 . . ?
C19 C18 C17 120.4(5) . . ?
C19 C18 H18 119.8 . . ?
C18 C19 C20 119.9(5) . . ?
C18 C19 C22 119.9(6) . . ?
C20 C19 C22 120.2(6) . . ?
C19 C20 H20 119.9 . . ?
C19 C20 C21 120.2(5) . . ?
C21 C20 H20 119.9 . . ?
C16 C21 H21 119.9 . . ?
C20 C21 C16 120.3(5) . . ?
C20 C21 H21 119.9 . . ?
C19 C22 H22A 109.5 . . ?
C19 C22 H22B 109.5 . . ?
C19 C22 H22C 109.5 . . ?
H22A C22 H22B 109.5 . . ?
H22A C22 H22C 109.5 . . ?
H22B C22 H22C 109.5 . . ?
C24 C23 Tm1 68.4(2) . . ?
C24 C23 C27 106.3(4) . . ?
C24 C23 C28 116.9(4) . . ?
C27 C23 Tm1 74.8(2) . . ?
C27 C23 C28 132.8(4) . . ?
C28 C23 Tm1 137.7(3) . . ?
Tm1 C24 H24 112.6 . . ?
C23 C24 Tm1 81.5(2) . . ?
C23 C24 H24 124.4 . . ?
C23 C24 C25 111.2(4) . . ?
C25 C24 Tm1 73.4(2) . . ?
C25 C24 H24 124.4 . . ?
C24 C25 Tm1 75.1(2) . . ?
C24 C25 C32 124.9(4) . . ?
C26 C25 Tm1 75.8(2) . . ?
C26 C25 C24 105.5(4) . . ?
C26 C25 C32 128.5(4) . . ?
C32 C25 Tm1 123.7(3) . . ?
Tm1 C26 H26 113.7 . . ?
C25 C26 Tm1 73.0(2) . . ?
C25 C26 H26 124.7 . . ?
C25 C26 C27 110.5(4) . . ?
C27 C26 Tm1 80.4(2) . . ?
C27 C26 H26 124.7 . . ?
C23 C27 Tm1 75.1(2) . . ?
C23 C27 C36 132.8(4) . . ?
C26 C27 Tm1 69.0(2) . . ?
C26 C27 C23 106.3(4) . . ?
C26 C27 C36 120.0(4) . . ?
C36 C27 Tm1 128.3(3) . . ?
C23 C28 C29 105.3(4) . . ?
C30 C28 C23 117.6(4) . . ?
C30 C28 C29 108.3(4) . . ?
C30 C28 C31 105.3(4) . . ?
C31 C28 C23 111.6(4) . . ?
C31 C28 C29 108.5(4) . . ?
C28 C29 H29A 109.5 . . ?
C28 C29 H29B 109.5 . . ?
C28 C29 H29C 109.5 . . ?
H29A C29 H29B 109.5 . . ?
H29A C29 H29C 109.5 . . ?
H29B C29 H29C 109.5 . . ?
C28 C30 H30A 109.5 . . ?
C28 C30 H30B 109.5 . . ?
C28 C30 H30C 109.5 . . ?
H30A C30 H30B 109.5 . . ?
H30A C30 H30C 109.5 . . ?
H30B C30 H30C 109.5 . . ?
C28 C31 H31A 109.5 . . ?
C28 C31 H31B 109.5 . . ?
C28 C31 H31C 109.5 . . ?
H31A C31 H31B 109.5 . . ?
H31A C31 H31C 109.5 . . ?
H31B C31 H31C 109.5 . . ?
C25 C32 C33 107.4(3) . . ?
C25 C32 C35 111.6(3) . . ?
C34 C32 C25 111.2(3) . . ?
C34 C32 C33 109.2(3) . . ?
C34 C32 C35 108.6(4) . . ?
C35 C32 C33 108.8(3) . . ?
C32 C33 H33A 109.5 . . ?
C32 C33 H33B 109.5 . . ?
C32 C33 H33C 109.5 . . ?
H33A C33 H33B 109.5 . . ?
H33A C33 H33C 109.5 . . ?
H33B C33 H33C 109.5 . . ?
C32 C34 H34A 109.5 . . ?
C32 C34 H34B 109.5 . . ?
C32 C34 H34C 109.5 . . ?
H34A C34 H34B 109.5 . . ?
H34A C34 H34C 109.5 . . ?
H34B C34 H34C 109.5 . . ?
C32 C35 H35A 109.5 . . ?
C32 C35 H35B 109.5 . . ?
C32 C35 H35C 109.5 . . ?
H35A C35 H35B 109.5 . . ?
H35A C35 H35C 109.5 . . ?
H35B C35 H35C 109.5 . . ?
C27 C36 C37 108.5(4) . . ?
C38 C36 C27 114.8(4) . . ?
C38 C36 C37 112.1(4) . . ?
C38 C36 C39 105.6(4) . . ?
C39 C36 C27 110.0(4) . . ?
C39 C36 C37 105.3(4) . . ?
C36 C37 H37A 109.5 . . ?
C36 C37 H37B 109.5 . . ?
C36 C37 H37C 109.5 . . ?
H37A C37 H37B 109.5 . . ?
H37A C37 H37C 109.5 . . ?
H37B C37 H37C 109.5 . . ?
C36 C38 H38A 109.5 . . ?
C36 C38 H38B 109.5 . . ?
C36 C38 H38C 109.5 . . ?
H38A C38 H38B 109.5 . . ?
H38A C38 H38C 109.5 . . ?
H38B C38 H38C 109.5 . . ?
C36 C39 H39A 109.5 . . ?
C36 C39 H39B 109.5 . . ?
C36 C39 H39C 109.5 . . ?
H39A C39 H39B 109.5 . . ?
H39A C39 H39C 109.5 . . ?
H39B C39 H39C 109.5 . . ?
Tm1 C40 H40 112.5 . . ?
C41 C40 Tm1 80.6(2) . . ?
C41 C40 H40 124.4 . . ?
C44 C40 Tm1 74.5(2) . . ?
C44 C40 H40 124.4 . . ?
C44 C40 C41 111.3(4) . . ?
C40 C41 Tm1 68.8(2) . . ?
C40 C41 C42 105.7(3) . . ?
C40 C41 C45 116.8(3) . . ?
C42 C41 Tm1 74.7(2) . . ?
C42 C41 C45 133.1(4) . . ?
C45 C41 Tm1 138.0(3) . . ?
C41 C42 Tm1 75.1(2) . . ?
C41 C42 C49 131.4(4) . . ?
C43 C42 Tm1 69.3(2) . . ?
C43 C42 C41 106.5(3) . . ?
C43 C42 C49 121.2(3) . . ?
C49 C42 Tm1 128.5(2) . . ?
Tm1 C43 H43 112.9 . . ?
C42 C43 Tm1 80.3(2) . . ?
C42 C43 H43 124.2 . . ?
C44 C43 Tm1 74.3(2) . . ?
C44 C43 C42 111.5(4) . . ?
C44 C43 H43 124.2 . . ?
C40 C44 Tm1 74.3(2) . . ?
C40 C44 C43 104.8(4) . . ?
C40 C44 C53 125.8(4) . . ?
C43 C44 Tm1 74.5(2) . . ?
C43 C44 C53 128.7(4) . . ?
C53 C44 Tm1 123.4(3) . . ?
C46 C45 C41 110.3(3) . . ?
C46 C45 C47 106.1(3) . . ?
C46 C45 C48 107.8(3) . . ?
C47 C45 C41 119.0(3) . . ?
C47 C45 C48 107.9(4) . . ?
C48 C45 C41 105.3(3) . . ?
C45 C46 H46A 109.5 . . ?
C45 C46 H46B 109.5 . . ?
C45 C46 H46C 109.5 . . ?
H46A C46 H46B 109.5 . . ?
H46A C46 H46C 109.5 . . ?
H46B C46 H46C 109.5 . . ?
C45 C47 H47A 109.5 . . ?
C45 C47 H47B 109.5 . . ?
C45 C47 H47C 109.5 . . ?
H47A C47 H47B 109.5 . . ?
H47A C47 H47C 109.5 . . ?
H47B C47 H47C 109.5 . . ?
C45 C48 H48A 109.5 . . ?
C45 C48 H48B 109.5 . . ?
C45 C48 H48C 109.5 . . ?
H48A C48 H48B 109.5 . . ?
H48A C48 H48C 109.5 . . ?
H48B C48 H48C 109.5 . . ?
C42 C49 C50 115.2(3) . . ?
C42 C49 C51 111.1(4) . . ?
C42 C49 C52 109.5(3) . . ?
C50 C49 C51 105.9(3) . . ?
C50 C49 C52 109.5(4) . . ?
C52 C49 C51 105.0(3) . . ?
C49 C50 H50A 109.5 . . ?
C49 C50 H50B 109.5 . . ?
C49 C50 H50C 109.5 . . ?
H50A C50 H50B 109.5 . . ?
H50A C50 H50C 109.5 . . ?
H50B C50 H50C 109.5 . . ?
C49 C51 H51A 109.5 . . ?
C49 C51 H51B 109.5 . . ?
C49 C51 H51C 109.5 . . ?
H51A C51 H51B 109.5 . . ?
H51A C51 H51C 109.5 . . ?
H51B C51 H51C 109.5 . . ?
C49 C52 H52A 109.5 . . ?
C49 C52 H52B 109.5 . . ?
C49 C52 H52C 109.5 . . ?
H52A C52 H52B 109.5 . . ?
H52A C52 H52C 109.5 . . ?
H52B C52 H52C 109.5 . . ?
C44 C53 C54 112.1(4) . . ?
C44 C53 C55 108.1(4) . . ?
C54 C53 C55 108.0(4) . . ?
C56 C53 C44 111.2(4) . . ?
C56 C53 C54 109.2(4) . . ?
C56 C53 C55 108.1(4) . . ?
C53 C54 H54A 109.5 . . ?
C53 C54 H54B 109.5 . . ?
C53 C54 H54C 109.5 . . ?
H54A C54 H54B 109.5 . . ?
H54A C54 H54C 109.5 . . ?
H54B C54 H54C 109.5 . . ?
C53 C55 H55A 109.5 . . ?
C53 C55 H55B 109.5 . . ?
C53 C55 H55C 109.5 . . ?
H55A C55 H55B 109.5 . . ?
H55A C55 H55C 109.5 . . ?
H55B C55 H55C 109.5 . . ?
C53 C56 H56A 109.5 . . ?
C53 C56 H56B 109.5 . . ?
C53 C56 H56C 109.5 . . ?
H56A C56 H56B 109.5 . . ?
H56A C56 H56C 109.5 . . ?
H56B C56 H56C 109.5 . . ?
Tm2 C57 H57 115.1 . . ?
C58 C57 Tm2 74.7(2) . . ?
C58 C57 H57 124.5 . . ?
C58 C57 C61 111.0(4) . . ?
C61 C57 Tm2 77.4(2) . . ?
C61 C57 H57 124.5 . . ?
C57 C58 Tm2 74.5(2) . . ?
C57 C58 C59 106.1(4) . . ?
C57 C58 C62 127.6(4) . . ?
C59 C58 Tm2 73.7(2) . . ?
C59 C58 C62 125.7(4) . . ?
C62 C58 Tm2 124.1(3) . . ?
Tm2 C59 H59 115.6 . . ?
C58 C59 Tm2 75.1(2) . . ?
C58 C59 H59 124.7 . . ?
C58 C59 C60 110.6(4) . . ?
C60 C59 Tm2 76.5(2) . . ?
C60 C59 H59 124.7 . . ?
C59 C60 Tm2 72.0(2) . . ?
C59 C60 C61 105.9(4) . . ?
C59 C60 C66 118.7(4) . . ?
C61 C60 Tm2 75.7(2) . . ?
C61 C60 C66 133.7(4) . . ?
C66 C60 Tm2 127.8(3) . . ?
C57 C61 Tm2 71.5(2) . . ?
C57 C61 C60 106.3(4) . . ?
C57 C61 C70 119.8(4) . . ?
C60 C61 Tm2 73.1(2) . . ?
C60 C61 C70 133.4(4) . . ?
C70 C61 Tm2 125.7(3) . . ?
C58 C62 C64 107.9(4) . . ?
C63 C62 C58 110.8(4) . . ?
C63 C62 C64 109.9(5) . . ?
C65 C62 C58 111.0(4) . . ?
C65 C62 C63 108.9(4) . . ?
C65 C62 C64 108.3(5) . . ?
C62 C63 H63A 109.5 . . ?
C62 C63 H63B 109.5 . . ?
C62 C63 H63C 109.5 . . ?
H63A C63 H63B 109.5 . . ?
H63A C63 H63C 109.5 . . ?
H63B C63 H63C 109.5 . . ?
C62 C64 H64A 109.5 . . ?
C62 C64 H64B 109.5 . . ?
C62 C64 H64C 109.5 . . ?
H64A C64 H64B 109.5 . . ?
H64A C64 H64C 109.5 . . ?
H64B C64 H64C 109.5 . . ?
C62 C65 H65A 109.5 . . ?
C62 C65 H65B 109.5 . . ?
C62 C65 H65C 109.5 . . ?
H65A C65 H65B 109.5 . . ?
H65A C65 H65C 109.5 . . ?
H65B C65 H65C 109.5 . . ?
C60 C66 C67 107.7(4) . . ?
C60 C66 C68 111.2(4) . . ?
C60 C66 C69 115.7(4) . . ?
C67 C66 C68 105.1(4) . . ?
C69 C66 C67 110.9(4) . . ?
C69 C66 C68 105.8(4) . . ?
C66 C67 H67A 109.5 . . ?
C66 C67 H67B 109.5 . . ?
C66 C67 H67C 109.5 . . ?
H67A C67 H67B 109.5 . . ?
H67A C67 H67C 109.5 . . ?
H67B C67 H67C 109.5 . . ?
C66 C68 H68A 109.5 . . ?
C66 C68 H68B 109.5 . . ?
C66 C68 H68C 109.5 . . ?
H68A C68 H68B 109.5 . . ?
H68A C68 H68C 109.5 . . ?
H68B C68 H68C 109.5 . . ?
C66 C69 H69A 109.5 . . ?
C66 C69 H69B 109.5 . . ?
C66 C69 H69C 109.5 . . ?
H69A C69 H69B 109.5 . . ?
H69A C69 H69C 109.5 . . ?
H69B C69 H69C 109.5 . . ?
C61 C70 C71 110.4(4) . . ?
C72 C70 C61 111.5(4) . . ?
C72 C70 C71 104.3(4) . . ?
C73 C70 C61 112.7(4) . . ?
C73 C70 C71 106.9(4) . . ?
C73 C70 C72 110.6(4) . . ?
C70 C71 H71A 109.5 . . ?
C70 C71 H71B 109.5 . . ?
C70 C71 H71C 109.5 . . ?
H71A C71 H71B 109.5 . . ?
H71A C71 H71C 109.5 . . ?
H71B C71 H71C 109.5 . . ?
C70 C72 H72A 109.5 . . ?
C70 C72 H72B 109.5 . . ?
C70 C72 H72C 109.5 . . ?
H72A C72 H72B 109.5 . . ?
H72A C72 H72C 109.5 . . ?
H72B C72 H72C 109.5 . . ?
C70 C73 H73A 109.5 . . ?
C70 C73 H73B 109.5 . . ?
C70 C73 H73C 109.5 . . ?
H73A C73 H73B 109.5 . . ?
H73A C73 H73C 109.5 . . ?
H73B C73 H73C 109.5 . . ?
C75 C74 Tm3 71.7(2) . . ?
C75 C74 C78 105.2(4) . . ?
C75 C74 C79 117.9(4) . . ?
C78 C74 Tm3 73.9(2) . . ?
C78 C74 C79 135.8(4) . . ?
C79 C74 Tm3 127.0(3) . . ?
Tm3 C75 H75 115.2 . . ?
C74 C75 Tm3 76.2(2) . . ?
C74 C75 H75 124.7 . . ?
C76 C75 Tm3 75.8(2) . . ?
C76 C75 C74 110.7(4) . . ?
C76 C75 H75 124.7 . . ?
C75 C76 Tm3 72.8(2) . . ?
C75 C76 C77 105.8(4) . . ?
C75 C76 C83 126.6(4) . . ?
C77 C76 Tm3 73.7(2) . . ?
C77 C76 C83 127.0(4) . . ?
C83 C76 Tm3 125.7(3) . . ?
Tm3 C77 H77 116.5 . . ?
C76 C77 Tm3 75.0(2) . . ?
C76 C77 H77 124.6 . . ?
C78 C77 Tm3 75.6(2) . . ?
C78 C77 C76 110.8(4) . . ?
C78 C77 H77 124.6 . . ?
C74 C78 Tm3 74.3(2) . . ?
C74 C78 C87 132.0(4) . . ?
C77 C78 Tm3 73.1(2) . . ?
C77 C78 C74 107.5(4) . . ?
C77 C78 C87 120.4(4) . . ?
C87 C78 Tm3 121.1(3) . . ?
C74 C79 C80 105.7(4) . . ?
C81 C79 C74 111.3(4) . . ?
C81 C79 C80 108.2(4) . . ?
C81 C79 C82 106.3(4) . . ?
C82 C79 C74 116.4(4) . . ?
C82 C79 C80 108.6(4) . . ?
C79 C80 H80A 109.5 . . ?
C79 C80 H80B 109.5 . . ?
C79 C80 H80C 109.5 . . ?
H80A C80 H80B 109.5 . . ?
H80A C80 H80C 109.5 . . ?
H80B C80 H80C 109.5 . . ?
C79 C81 H81A 109.5 . . ?
C79 C81 H81B 109.5 . . ?
C79 C81 H81C 109.5 . . ?
H81A C81 H81B 109.5 . . ?
H81A C81 H81C 109.5 . . ?
H81B C81 H81C 109.5 . . ?
C79 C82 H82A 109.5 . . ?
C79 C82 H82B 109.5 . . ?
C79 C82 H82C 109.5 . . ?
H82A C82 H82B 109.5 . . ?
H82A C82 H82C 109.5 . . ?
H82B C82 H82C 109.5 . . ?
C76 C83 C84 109.6(4) . . ?
C76 C83 C85 108.4(4) . . ?
C76 C83 C86 111.9(4) . . ?
C84 C83 C85 108.8(4) . . ?
C86 C83 C84 107.9(5) . . ?
C86 C83 C85 110.3(4) . . ?
C83 C84 H84A 109.5 . . ?
C83 C84 H84B 109.5 . . ?
C83 C84 H84C 109.5 . . ?
H84A C84 H84B 109.5 . . ?
H84A C84 H84C 109.5 . . ?
H84B C84 H84C 109.5 . . ?
C83 C85 H85A 109.5 . . ?
C83 C85 H85B 109.5 . . ?
C83 C85 H85C 109.5 . . ?
H85A C85 H85B 109.5 . . ?
H85A C85 H85C 109.5 . . ?
H85B C85 H85C 109.5 . . ?
C83 C86 H86A 109.5 . . ?
C83 C86 H86B 109.5 . . ?
C83 C86 H86C 109.5 . . ?
H86A C86 H86B 109.5 . . ?
H86A C86 H86C 109.5 . . ?
H86B C86 H86C 109.5 . . ?
C78 C87 C88 110.3(4) . . ?
C78 C87 C89 109.2(4) . . ?
C88 C87 C89 107.2(4) . . ?
C90 C87 C78 112.9(3) . . ?
C90 C87 C88 111.5(4) . . ?
C90 C87 C89 105.4(4) . . ?
C87 C88 H88A 109.5 . . ?
C87 C88 H88B 109.5 . . ?
C87 C88 H88C 109.5 . . ?
H88A C88 H88B 109.5 . . ?
H88A C88 H88C 109.5 . . ?
H88B C88 H88C 109.5 . . ?
C87 C89 H89A 109.5 . . ?
C87 C89 H89B 109.5 . . ?
C87 C89 H89C 109.5 . . ?
H89A C89 H89B 109.5 . . ?
H89A C89 H89C 109.5 . . ?
H89B C89 H89C 109.5 . . ?
C87 C90 H90A 109.5 . . ?
C87 C90 H90B 109.5 . . ?
C87 C90 H90C 109.5 . . ?
H90A C90 H90B 109.5 . . ?
H90A C90 H90C 109.5 . . ?
H90B C90 H90C 109.5 . . ?
C92 C91 Tm4 75.9(2) . . ?
C92 C91 C96 133.4(4) . . ?
C95 C91 Tm4 73.1(2) . . ?
C95 C91 C92 106.2(3) . . ?
C95 C91 C96 118.7(3) . . ?
C96 C91 Tm4 126.9(3) . . ?
C91 C92 Tm4 73.2(2) . . ?
C91 C92 C100 133.8(4) . . ?
C93 C92 Tm4 73.1(2) . . ?
C93 C92 C91 106.4(4) . . ?
C93 C92 C100 119.7(4) . . ?
C100 C92 Tm4 122.1(3) . . ?
Tm4 C93 H93 114.5 . . ?
C92 C93 Tm4 76.6(2) . . ?
C92 C93 H93 124.9 . . ?
C92 C93 C94 110.2(4) . . ?
C94 C93 Tm4 76.0(2) . . ?
C94 C93 H93 124.9 . . ?
C93 C94 Tm4 73.4(2) . . ?
C93 C94 C104 124.2(4) . . ?
C95 C94 Tm4 72.5(2) . . ?
C95 C94 C93 105.4(4) . . ?
C95 C94 C104 126.8(4) . . ?
C104 C94 Tm4 135.8(3) . . ?
Tm4 C95 H95 113.8 . . ?
C91 C95 Tm4 76.2(2) . . ?
C91 C95 H95 124.2 . . ?
C94 C95 Tm4 77.6(2) . . ?
C94 C95 C91 111.6(4) . . ?
C94 C95 H95 124.2 . . ?
C91 C96 C99 107.2(3) . . ?
C97 C96 C91 115.6(4) . . ?
C97 C96 C98 106.5(4) . . ?
C97 C96 C99 109.6(4) . . ?
C98 C96 C91 111.4(3) . . ?
C98 C96 C99 106.3(4) . . ?
C96 C97 H97A 109.5 . . ?
C96 C97 H97B 109.5 . . ?
C96 C97 H97C 109.5 . . ?
H97A C97 H97B 109.5 . . ?
H97A C97 H97C 109.5 . . ?
H97B C97 H97C 109.5 . . ?
C96 C98 H98A 109.5 . . ?
C96 C98 H98B 109.5 . . ?
C96 C98 H98C 109.5 . . ?
H98A C98 H98B 109.5 . . ?
H98A C98 H98C 109.5 . . ?
H98B C98 H98C 109.5 . . ?
C96 C99 H99A 109.5 . . ?
C96 C99 H99B 109.5 . . ?
C96 C99 H99C 109.5 . . ?
H99A C99 H99B 109.5 . . ?
H99A C99 H99C 109.5 . . ?
H99B C99 H99C 109.5 . . ?
C92 C100 C101 111.2(4) . . ?
C92 C100 C102 110.9(4) . . ?
C101 C100 C102 104.9(4) . . ?
C103 C100 C92 112.8(4) . . ?
C103 C100 C101 111.8(4) . . ?
C103 C100 C102 104.8(4) . . ?
C100 C101 H10D 109.5 . . ?
C100 C101 H10E 109.5 . . ?
C100 C101 H10F 109.5 . . ?
H10D C101 H10E 109.5 . . ?
H10D C101 H10F 109.5 . . ?
H10E C101 H10F 109.5 . . ?
C100 C102 H10J 109.5 . . ?
C100 C102 H10K 109.5 . . ?
C100 C102 H10L 109.5 . . ?
H10J C102 H10K 109.5 . . ?
H10J C102 H10L 109.5 . . ?
H10K C102 H10L 109.5 . . ?
C100 C103 H10P 109.5 . . ?
C100 C103 H10Q 109.5 . . ?
C100 C103 H10R 109.5 . . ?
H10P C103 H10Q 109.5 . . ?
H10P C103 H10R 109.5 . . ?
H10Q C103 H10R 109.5 . . ?
C94 C104 C107 105.2(4) . . ?
C105 C104 C94 114.3(4) . . ?
C105 C104 C106 110.9(4) . . ?
C105 C104 C107 106.4(4) . . ?
C106 C104 C94 111.7(4) . . ?
C106 C104 C107 107.8(4) . . ?
C104 C105 H10G 109.5 . . ?
C104 C105 H10H 109.5 . . ?
C104 C105 H10I 109.5 . . ?
H10G C105 H10H 109.5 . . ?
H10G C105 H10I 109.5 . . ?
H10H C105 H10I 109.5 . . ?
C104 C106 H10A 109.5 . . ?
C104 C106 H10B 109.5 . . ?
C104 C106 H10C 109.5 . . ?
H10A C106 H10B 109.5 . . ?
H10A C106 H10C 109.5 . . ?
H10B C106 H10C 109.5 . . ?
C104 C107 H10M 109.5 . . ?
C104 C107 H10N 109.5 . . ?
C104 C107 H10O 109.5 . . ?
H10M C107 H10N 109.5 . . ?
H10M C107 H10O 109.5 . . ?
H10N C107 H10O 109.5 . . ?
Tm4 C108 H108 114.3 . . ?
C109 C108 Tm4 73.8(2) . . ?
C109 C108 H108 124.7 . . ?
C109 C108 C112 110.6(4) . . ?
C112 C108 Tm4 79.1(2) . . ?
C112 C108 H108 124.7 . . ?
C108 C109 Tm4 75.6(2) . . ?
C108 C109 C113 126.3(4) . . ?
C110 C109 Tm4 73.6(2) . . ?
C110 C109 C108 105.6(4) . . ?
C110 C109 C113 126.7(4) . . ?
C113 C109 Tm4 126.4(3) . . ?
Tm4 C110 H110 112.2 . . ?
C109 C110 Tm4 75.6(2) . . ?
C109 C110 H110 124.5 . . ?
C109 C110 C111 111.0(4) . . ?
C111 C110 Tm4 79.7(3) . . ?
C111 C110 H110 124.5 . . ?
C110 C111 Tm4 70.0(2) . . ?
C110 C111 C112 106.6(4) . . ?
C110 C111 C117 117.8(4) . . ?
C112 C111 Tm4 76.2(2) . . ?
C112 C111 C117 132.2(4) . . ?
C117 C111 Tm4 134.1(3) . . ?
C108 C112 Tm4 70.7(2) . . ?
C108 C112 C111 106.1(4) . . ?
C108 C112 C121 119.6(4) . . ?
C111 C112 Tm4 73.7(2) . . ?
C111 C112 C121 133.6(4) . . ?
C121 C112 Tm4 127.7(3) . . ?
C109 C113 C114 111.2(4) . . ?
C109 C113 C115 113.4(4) . . ?
C109 C113 C116 107.4(4) . . ?
C114 C113 C115 108.8(4) . . ?
C114 C113 C116 107.4(4) . . ?
C115 C113 C116 108.5(4) . . ?
C113 C114 H11J 109.5 . . ?
C113 C114 H11K 109.5 . . ?
C113 C114 H11L 109.5 . . ?
H11J C114 H11K 109.5 . . ?
H11J C114 H11L 109.5 . . ?
H11K C114 H11L 109.5 . . ?
C113 C115 H11D 109.5 . . ?
C113 C115 H11E 109.5 . . ?
C113 C115 H11F 109.5 . . ?
H11D C115 H11E 109.5 . . ?
H11D C115 H11F 109.5 . . ?
H11E C115 H11F 109.5 . . ?
C113 C116 H11M 109.5 . . ?
C113 C116 H11N 109.5 . . ?
C113 C116 H11O 109.5 . . ?
H11M C116 H11N 109.5 . . ?
H11M C116 H11O 109.5 . . ?
H11N C116 H11O 109.5 . . ?
C111 C117 C119 106.0(4) . . ?
C118 C117 C111 110.9(4) . . ?
C118 C117 C119 105.9(4) . . ?
C120 C117 C111 116.6(4) . . ?
C120 C117 C118 107.3(4) . . ?
C120 C117 C119 109.7(4) . . ?
C117 C118 H11G 109.5 . . ?
C117 C118 H11H 109.5 . . ?
C117 C118 H11I 109.5 . . ?
H11G C118 H11H 109.5 . . ?
H11G C118 H11I 109.5 . . ?
H11H C118 H11I 109.5 . . ?
C117 C119 H11A 109.5 . . ?
C117 C119 H11B 109.5 . . ?
C117 C119 H11C 109.5 . . ?
H11A C119 H11B 109.5 . . ?
H11A C119 H11C 109.5 . . ?
H11B C119 H11C 109.5 . . ?
C117 C120 H12D 109.5 . . ?
C117 C120 H12E 109.5 . . ?
C117 C120 H12F 109.5 . . ?
H12D C120 H12E 109.5 . . ?
H12D C120 H12F 109.5 . . ?
H12E C120 H12F 109.5 . . ?
C112 C121 C123 114.8(4) . . ?
C112 C121 C124 110.8(4) . . ?
C122 C121 C112 110.6(4) . . ?
C122 C121 C123 106.2(4) . . ?
C122 C121 C124 105.0(4) . . ?
C123 C121 C124 108.8(4) . . ?
C121 C122 H12G 109.5 . . ?
C121 C122 H12H 109.5 . . ?
C121 C122 H12I 109.5 . . ?
H12G C122 H12H 109.5 . . ?
H12G C122 H12I 109.5 . . ?
H12H C122 H12I 109.5 . . ?
C121 C123 H12A 109.5 . . ?
C121 C123 H12B 109.5 . . ?
C121 C123 H12C 109.5 . . ?
H12A C123 H12B 109.5 . . ?
H12A C123 H12C 109.5 . . ?
H12B C123 H12C 109.5 . . ?
C121 C124 H12J 109.5 . . ?
C121 C124 H12K 109.5 . . ?
C121 C124 H12L 109.5 . . ?
H12J C124 H12K 109.5 . . ?
H12J C124 H12L 109.5 . . ?
H12K C124 H12L 109.5 . . ?
H12V C125 H12W 109.5 . . ?
H12V C125 H12X 109.5 . . ?
H12W C125 H12X 109.5 . . ?
C126 C125 H12V 109.5 . . ?
C126 C125 H12W 109.5 . . ?
C126 C125 H12X 109.5 . . ?
C125 C126 H12T 109.9 . . ?
C125 C126 H12U 109.9 . . ?
C125 C126 C127 108.9(9) . . ?
H12T C126 H12U 108.3 . . ?
C127 C126 H12T 109.9 . . ?
C127 C126 H12U 109.9 . . ?
C126 C127 H12R 108.8 . . ?
C126 C127 H12S 108.8 . . ?
H12R C127 H12S 107.7 . . ?
C128 C127 C126 113.8(10) . . ?
C128 C127 H12R 108.8 . . ?
C128 C127 H12S 108.8 . . ?
C127 C128 H12P 108.4 . . ?
C127 C128 H12Q 108.4 . . ?
H12P C128 H12Q 107.4 . . ?
C129 C128 C127 115.6(10) . . ?
C129 C128 H12P 108.4 . . ?
C129 C128 H12Q 108.4 . . ?
C128 C129 H12M 109.5 . . ?
C128 C129 H12N 109.5 . . ?
C128 C129 H12O 109.5 . . ?
H12M C129 H12N 109.5 . . ?
H12M C129 H12O 109.5 . . ?
H12N C129 H12O 109.5 . . ?

loop_
_geom_bond_atom_site_label_1
_geom_bond_atom_site_label_2
_geom_bond_distance
_geom_bond_site_symmetry_2
_geom_bond_publ_flag
Tm1 O1 2.273(3) . ?
Tm1 O3 2.242(3) . ?
Tm1 C23 2.780(4) . ?
Tm1 C24 2.614(4) . ?
Tm1 C25 2.594(4) . ?
Tm1 C26 2.629(4) . ?
Tm1 C27 2.777(4) . ?
Tm1 C40 2.616(4) . ?
Tm1 C41 2.768(4) . ?
Tm1 C42 2.762(4) . ?
Tm1 C43 2.621(4) . ?
Tm1 C44 2.618(4) . ?
Tm2 O2 2.266(3) . ?
Tm2 O5 2.263(3) . ?
Tm2 O7 2.643(3) . ?
Tm2 O10 2.156(3) . ?
Tm2 C12 2.968(4) . ?
Tm2 C57 2.617(4) . ?
Tm2 C58 2.620(4) . ?
Tm2 C59 2.602(4) . ?
Tm2 C60 2.660(4) . ?
Tm2 C61 2.693(4) . ?
Tm3 O4 2.261(3) . ?
Tm3 O5 2.294(3) . ?
Tm3 O6 2.386(3) . ?
Tm3 O7 2.428(3) . ?
Tm3 O8 2.333(3) . ?
Tm3 C12 2.681(4) . ?
Tm3 C74 2.641(4) . ?
Tm3 C75 2.583(4) . ?
Tm3 C76 2.621(4) . ?
Tm3 C77 2.604(4) . ?
Tm3 C78 2.636(4) . ?
Tm4 O11 2.234(3) . ?
Tm4 O12 2.195(3) . ?
Tm4 C91 2.697(4) . ?
Tm4 C92 2.733(4) . ?
Tm4 C93 2.689(4) . ?
Tm4 C94 2.722(4) . ?
Tm4 C95 2.658(4) . ?
Tm4 C108 2.676(4) . ?
Tm4 C109 2.653(4) . ?
Tm4 C110 2.628(4) . ?
Tm4 C111 2.752(4) . ?
Tm4 C112 2.784(4) . ?
O1 C3 1.244(4) . ?
O2 C3 1.252(5) . ?
O3 C1 1.248(4) . ?
O4 C1 1.259(4) . ?
O5 C2 1.402(4) . ?
O6 C4 1.235(5) . ?
O7 C12 1.271(4) . ?
O8 C12 1.231(5) . ?
O9 C12 1.338(5) . ?
O9 C14 1.428(5) . ?
O10 C13 1.291(5) . ?
O11 C13 1.260(5) . ?
O12 C15 1.300(5) . ?
C1 C2 1.565(5) . ?
C2 C3 1.550(5) . ?
C2 C4 1.567(5) . ?
C4 C5 1.474(5) . ?
C5 C6 1.384(6) . ?
C5 C10 1.401(6) . ?
C6 H6 0.9500 . ?
C6 C7 1.379(6) . ?
C7 H7 0.9500 . ?
C7 C8 1.388(7) . ?
C8 C9 1.378(7) . ?
C8 C11 1.525(7) . ?
C9 H9 0.9500 . ?
C9 C10 1.384(6) . ?
C10 H10 0.9500 . ?
C11 H11P 0.9800 . ?
C11 H11Q 0.9800 . ?
C11 H11R 0.9800 . ?
C13 C14 1.426(6) . ?
C14 C15 1.384(6) . ?
C15 C16 1.488(6) . ?
C16 C17 1.400(6) . ?
C16 C21 1.397(7) . ?
C17 H17 0.9500 . ?
C17 C18 1.385(7) . ?
C18 H18 0.9500 . ?
C18 C19 1.359(8) . ?
C19 C20 1.394(8) . ?
C19 C22 1.532(8) . ?
C20 H20 0.9500 . ?
C20 C21 1.395(7) . ?
C21 H21 0.9500 . ?
C22 H22A 0.9800 . ?
C22 H22B 0.9800 . ?
C22 H22C 0.9800 . ?
C23 C24 1.409(6) . ?
C23 C27 1.443(6) . ?
C23 C28 1.550(6) . ?
C24 H24 0.9500 . ?
C24 C25 1.414(5) . ?
C25 C26 1.402(6) . ?
C25 C32 1.518(5) . ?
C26 H26 0.9500 . ?
C26 C27 1.431(6) . ?
C27 C36 1.545(6) . ?
C28 C29 1.553(7) . ?
C28 C30 1.534(6) . ?
C28 C31 1.547(6) . ?
C29 H29A 0.9800 . ?
C29 H29B 0.9800 . ?
C29 H29C 0.9800 . ?
C30 H30A 0.9800 . ?
C30 H30B 0.9800 . ?
C30 H30C 0.9800 . ?
C31 H31A 0.9800 . ?
C31 H31B 0.9800 . ?
C31 H31C 0.9800 . ?
C32 C33 1.545(5) . ?
C32 C34 1.518(6) . ?
C32 C35 1.533(5) . ?
C33 H33A 0.9800 . ?
C33 H33B 0.9800 . ?
C33 H33C 0.9800 . ?
C34 H34A 0.9800 . ?
C34 H34B 0.9800 . ?
C34 H34C 0.9800 . ?
C35 H35A 0.9800 . ?
C35 H35B 0.9800 . ?
C35 H35C 0.9800 . ?
C36 C37 1.563(6) . ?
C36 C38 1.535(7) . ?
C36 C39 1.545(6) . ?
C37 H37A 0.9800 . ?
C37 H37B 0.9800 . ?
C37 H37C 0.9800 . ?
C38 H38A 0.9800 . ?
C38 H38B 0.9800 . ?
C38 H38C 0.9800 . ?
C39 H39A 0.9800 . ?
C39 H39B 0.9800 . ?
C39 H39C 0.9800 . ?
C40 H40 0.9500 . ?
C40 C41 1.430(5) . ?
C40 C44 1.406(5) . ?
C41 C42 1.439(5) . ?
C41 C45 1.564(5) . ?
C42 C43 1.415(5) . ?
C42 C49 1.535(6) . ?
C43 H43 0.9500 . ?
C43 C44 1.407(6) . ?
C44 C53 1.519(6) . ?
C45 C46 1.538(6) . ?
C45 C47 1.540(6) . ?
C45 C48 1.545(5) . ?
C46 H46A 0.9800 . ?
C46 H46B 0.9800 . ?
C46 H46C 0.9800 . ?
C47 H47A 0.9800 . ?
C47 H47B 0.9800 . ?
C47 H47C 0.9800 . ?
C48 H48A 0.9800 . ?
C48 H48B 0.9800 . ?
C48 H48C 0.9800 . ?
C49 C50 1.537(6) . ?
C49 C51 1.549(6) . ?
C49 C52 1.545(6) . ?
C50 H50A 0.9800 . ?
C50 H50B 0.9800 . ?
C50 H50C 0.9800 . ?
C51 H51A 0.9800 . ?
C51 H51B 0.9800 . ?
C51 H51C 0.9800 . ?
C52 H52A 0.9800 . ?
C52 H52B 0.9800 . ?
C52 H52C 0.9800 . ?
C53 C54 1.525(7) . ?
C53 C55 1.543(6) . ?
C53 C56 1.517(6) . ?
C54 H54A 0.9800 . ?
C54 H54B 0.9800 . ?
C54 H54C 0.9800 . ?
C55 H55A 0.9800 . ?
C55 H55B 0.9800 . ?
C55 H55C 0.9800 . ?
C56 H56A 0.9800 . ?
C56 H56B 0.9800 . ?
C56 H56C 0.9800 . ?
C57 H57 0.9500 . ?
C57 C58 1.392(6) . ?
C57 C61 1.423(6) . ?
C58 C59 1.403(6) . ?
C58 C62 1.539(6) . ?
C59 H59 0.9500 . ?
C59 C60 1.431(6) . ?
C60 C61 1.441(6) . ?
C60 C66 1.524(6) . ?
C61 C70 1.544(6) . ?
C62 C63 1.534(7) . ?
C62 C64 1.551(7) . ?
C62 C65 1.525(7) . ?
C63 H63A 0.9800 . ?
C63 H63B 0.9800 . ?
C63 H63C 0.9800 . ?
C64 H64A 0.9800 . ?
C64 H64B 0.9800 . ?
C64 H64C 0.9800 . ?
C65 H65A 0.9800 . ?
C65 H65B 0.9800 . ?
C65 H65C 0.9800 . ?
C66 C67 1.551(6) . ?
C66 C68 1.558(6) . ?
C66 C69 1.527(7) . ?
C67 H67A 0.9800 . ?
C67 H67B 0.9800 . ?
C67 H67C 0.9800 . ?
C68 H68A 0.9800 . ?
C68 H68B 0.9800 . ?
C68 H68C 0.9800 . ?
C69 H69A 0.9800 . ?
C69 H69B 0.9800 . ?
C69 H69C 0.9800 . ?
C70 C71 1.545(7) . ?
C70 C72 1.539(6) . ?
C70 C73 1.530(7) . ?
C71 H71A 0.9800 . ?
C71 H71B 0.9800 . ?
C71 H71C 0.9800 . ?
C72 H72A 0.9800 . ?
C72 H72B 0.9800 . ?
C72 H72C 0.9800 . ?
C73 H73A 0.9800 . ?
C73 H73B 0.9800 . ?
C73 H73C 0.9800 . ?
C74 C75 1.442(6) . ?
C74 C78 1.448(6) . ?
C74 C79 1.541(6) . ?
C75 H75 0.9500 . ?
C75 C76 1.411(6) . ?
C76 C77 1.411(6) . ?
C76 C83 1.511(6) . ?
C77 H77 0.9500 . ?
C77 C78 1.410(6) . ?
C78 C87 1.543(6) . ?
C79 C80 1.557(6) . ?
C79 C81 1.531(6) . ?
C79 C82 1.539(6) . ?
C80 H80A 0.9800 . ?
C80 H80B 0.9800 . ?
C80 H80C 0.9800 . ?
C81 H81A 0.9800 . ?
C81 H81B 0.9800 . ?
C81 H81C 0.9800 . ?
C82 H82A 0.9800 . ?
C82 H82B 0.9800 . ?
C82 H82C 0.9800 . ?
C83 C84 1.536(7) . ?
C83 C85 1.553(7) . ?
C83 C86 1.520(6) . ?
C84 H84A 0.9800 . ?
C84 H84B 0.9800 . ?
C84 H84C 0.9800 . ?
C85 H85A 0.9800 . ?
C85 H85B 0.9800 . ?
C85 H85C 0.9800 . ?
C86 H86A 0.9800 . ?
C86 H86B 0.9800 . ?
C86 H86C 0.9800 . ?
C87 C88 1.548(7) . ?
C87 C89 1.557(7) . ?
C87 C90 1.532(6) . ?
C88 H88A 0.9800 . ?
C88 H88B 0.9800 . ?
C88 H88C 0.9800 . ?
C89 H89A 0.9800 . ?
C89 H89B 0.9800 . ?
C89 H89C 0.9800 . ?
C90 H90A 0.9800 . ?
C90 H90B 0.9800 . ?
C90 H90C 0.9800 . ?
C91 C92 1.446(6) . ?
C91 C95 1.419(6) . ?
C91 C96 1.540(6) . ?
C92 C93 1.419(6) . ?
C92 C100 1.540(6) . ?
C93 H93 0.9500 . ?
C93 C94 1.430(6) . ?
C94 C95 1.390(6) . ?
C94 C104 1.523(6) . ?
C95 H95 0.9500 . ?
C96 C97 1.528(6) . ?
C96 C98 1.534(6) . ?
C96 C99 1.546(6) . ?
C97 H97A 0.9800 . ?
C97 H97B 0.9800 . ?
C97 H97C 0.9800 . ?
C98 H98A 0.9800 . ?
C98 H98B 0.9800 . ?
C98 H98C 0.9800 . ?
C99 H99A 0.9800 . ?
C99 H99B 0.9800 . ?
C99 H99C 0.9800 . ?
C100 C101 1.542(7) . ?
C100 C102 1.544(6) . ?
C100 C103 1.522(6) . ?
C101 H10D 0.9800 . ?
C101 H10E 0.9800 . ?
C101 H10F 0.9800 . ?
C102 H10J 0.9800 . ?
C102 H10K 0.9800 . ?
C102 H10L 0.9800 . ?
C103 H10P 0.9800 . ?
C103 H10Q 0.9800 . ?
C103 H10R 0.9800 . ?
C104 C105 1.512(6) . ?
C104 C106 1.515(6) . ?
C104 C107 1.551(6) . ?
C105 H10G 0.9800 . ?
C105 H10H 0.9800 . ?
C105 H10I 0.9800 . ?
C106 H10A 0.9800 . ?
C106 H10B 0.9800 . ?
C106 H10C 0.9800 . ?
C107 H10M 0.9800 . ?
C107 H10N 0.9800 . ?
C107 H10O 0.9800 . ?
C108 H108 0.9500 . ?
C108 C109 1.407(6) . ?
C108 C112 1.425(6) . ?
C109 C110 1.402(6) . ?
C109 C113 1.529(6) . ?
C110 H110 0.9500 . ?
C110 C111 1.414(6) . ?
C111 C112 1.439(6) . ?
C111 C117 1.551(6) . ?
C112 C121 1.549(6) . ?
C113 C114 1.538(6) . ?
C113 C115 1.539(7) . ?
C113 C116 1.543(7) . ?
C114 H11J 0.9800 . ?
C114 H11K 0.9800 . ?
C114 H11L 0.9800 . ?
C115 H11D 0.9800 . ?
C115 H11E 0.9800 . ?
C115 H11F 0.9800 . ?
C116 H11M 0.9800 . ?
C116 H11N 0.9800 . ?
C116 H11O 0.9800 . ?
C117 C118 1.540(7) . ?
C117 C119 1.565(6) . ?
C117 C120 1.534(7) . ?
C118 H11G 0.9800 . ?
C118 H11H 0.9800 . ?
C118 H11I 0.9800 . ?
C119 H11A 0.9800 . ?
C119 H11B 0.9800 . ?
C119 H11C 0.9800 . ?
C120 H12D 0.9800 . ?
C120 H12E 0.9800 . ?
C120 H12F 0.9800 . ?
C121 C122 1.531(6) . ?
C121 C123 1.549(7) . ?
C121 C124 1.552(6) . ?
C122 H12G 0.9800 . ?
C122 H12H 0.9800 . ?
C122 H12I 0.9800 . ?
C123 H12A 0.9800 . ?
C123 H12B 0.9800 . ?
C123 H12C 0.9800 . ?
C124 H12J 0.9800 . ?
C124 H12K 0.9800 . ?
C124 H12L 0.9800 . ?
C125 H12V 0.9800 . ?
C125 H12W 0.9800 . ?
C125 H12X 0.9800 . ?
C125 C126 1.453(13) . ?
C126 H12T 0.9900 . ?
C126 H12U 0.9900 . ?
C126 C127 1.537(13) . ?
C127 H12R 0.9900 . ?
C127 H12S 0.9900 . ?
C127 C128 1.531(13) . ?
C128 H12P 0.9900 . ?
C128 H12Q 0.9900 . ?
C128 C129 1.453(13) . ?
C129 H12M 0.9800 . ?
C129 H12N 0.9800 . ?
C129 H12O 0.9800 . ?

loop_
_geom_torsion_atom_site_label_1
_geom_torsion_atom_site_label_2
_geom_torsion_atom_site_label_3
_geom_torsion_atom_site_label_4
_geom_torsion
_geom_torsion_site_symmetry_1
_geom_torsion_site_symmetry_2
_geom_torsion_site_symmetry_3
_geom_torsion_site_symmetry_4
_geom_torsion_publ_flag
Tm1 O1 C3 O2 151.6(3) . . . . ?
Tm1 O1 C3 C2 -25.7(6) . . . . ?
Tm1 O3 C1 O4 -146.5(3) . . . . ?
Tm1 O3 C1 C2 36.2(6) . . . . ?
Tm1 C23 C24 C25 -68.4(3) . . . . ?
Tm1 C23 C27 C26 62.3(3) . . . . ?
Tm1 C23 C27 C36 -128.9(5) . . . . ?
Tm1 C23 C28 C29 -157.2(4) . . . . ?
Tm1 C23 C28 C30 82.1(6) . . . . ?
Tm1 C23 C28 C31 -39.8(6) . . . . ?
Tm1 C24 C25 C26 -70.3(3) . . . . ?
Tm1 C24 C25 C32 120.9(4) . . . . ?
Tm1 C25 C26 C27 -72.5(3) . . . . ?
Tm1 C25 C32 C33 161.4(3) . . . . ?
Tm1 C25 C32 C34 42.0(4) . . . . ?
Tm1 C25 C32 C35 -79.5(4) . . . . ?
Tm1 C26 C27 C23 -66.4(3) . . . . ?
Tm1 C26 C27 C36 123.1(4) . . . . ?
Tm1 C27 C36 C37 -173.7(3) . . . . ?
Tm1 C27 C36 C38 -47.4(5) . . . . ?
Tm1 C27 C36 C39 71.5(5) . . . . ?
Tm1 C40 C41 C42 66.2(3) . . . . ?
Tm1 C40 C41 C45 -134.2(3) . . . . ?
Tm1 C40 C44 C43 -68.9(3) . . . . ?
Tm1 C40 C44 C53 120.2(4) . . . . ?
Tm1 C41 C42 C43 62.7(3) . . . . ?
Tm1 C41 C42 C49 -128.7(4) . . . . ?
Tm1 C41 C45 C46 -42.8(5) . . . . ?
Tm1 C41 C45 C47 80.1(5) . . . . ?
Tm1 C41 C45 C48 -158.9(3) . . . . ?
Tm1 C42 C43 C44 68.8(3) . . . . ?
Tm1 C42 C49 C50 -45.4(5) . . . . ?
Tm1 C42 C49 C51 75.1(4) . . . . ?
Tm1 C42 C49 C52 -169.3(3) . . . . ?
Tm1 C43 C44 C40 68.7(3) . . . . ?
Tm1 C43 C44 C53 -120.7(4) . . . . ?
Tm1 C44 C53 C54 31.3(5) . . . . ?
Tm1 C44 C53 C55 150.2(3) . . . . ?
Tm1 C44 C53 C56 -91.3(4) . . . . ?
Tm2 O2 C3 O1 -162.2(3) . . . . ?
Tm2 O2 C3 C2 15.3(4) . . . . ?
Tm2 O5 C2 C1 156.7(2) . . . . ?
Tm2 O5 C2 C3 33.9(3) . . . . ?
Tm2 O5 C2 C4 -91.7(3) . . . . ?
Tm2 O7 C12 Tm3 -106.81(10) . . . . ?
Tm2 O7 C12 O8 -114.8(4) . . . . ?
Tm2 O7 C12 O9 60.0(3) . . . . ?
Tm2 O10 C13 O11 -177.5(3) . . . . ?
Tm2 O10 C13 C14 3.3(7) . . . . ?
Tm2 C57 C58 C59 -67.5(3) . . . . ?
Tm2 C57 C58 C62 121.4(4) . . . . ?
Tm2 C57 C61 C60 65.4(3) . . . . ?
Tm2 C57 C61 C70 -121.1(4) . . . . ?
Tm2 C58 C59 C60 -69.0(3) . . . . ?
Tm2 C58 C62 C63 83.7(4) . . . . ?
Tm2 C58 C62 C64 -156.0(4) . . . . ?
Tm2 C58 C62 C65 -37.4(5) . . . . ?
Tm2 C59 C60 C61 -68.7(3) . . . . ?
Tm2 C59 C60 C66 123.9(4) . . . . ?
Tm2 C60 C61 C57 -64.3(3) . . . . ?
Tm2 C60 C61 C70 123.5(5) . . . . ?
Tm2 C60 C66 C67 171.4(3) . . . . ?
Tm2 C60 C66 C68 56.7(5) . . . . ?
Tm2 C60 C66 C69 -64.0(5) . . . . ?
Tm2 C61 C70 C71 -90.7(5) . . . . ?
Tm2 C61 C70 C72 153.8(3) . . . . ?
Tm2 C61 C70 C73 28.8(6) . . . . ?
Tm3 O4 C1 O3 -173.0(3) . . . . ?
Tm3 O4 C1 C2 4.5(4) . . . . ?
Tm3 O5 C2 C1 -49.4(3) . . . . ?
Tm3 O5 C2 C3 -172.2(2) . . . . ?
Tm3 O5 C2 C4 62.2(3) . . . . ?
Tm3 O6 C4 C2 7.2(4) . . . . ?
Tm3 O6 C4 C5 -168.0(3) . . . . ?
Tm3 O7 C12 Tm2 106.81(10) . . . . ?
Tm3 O7 C12 O8 -8.0(4) . . . . ?
Tm3 O7 C12 O9 166.8(3) . . . . ?
Tm3 O8 C12 Tm2 -70.3(3) . . . . ?
Tm3 O8 C12 O7 8.3(4) . . . . ?
Tm3 O8 C12 O9 -165.8(4) . . . . ?
Tm3 C74 C75 C76 -68.7(3) . . . . ?
Tm3 C74 C78 C77 66.1(3) . . . . ?
Tm3 C74 C78 C87 -117.9(4) . . . . ?
Tm3 C74 C79 C80 -169.3(3) . . . . ?
Tm3 C74 C79 C81 -52.0(5) . . . . ?
Tm3 C74 C79 C82 70.1(5) . . . . ?
Tm3 C75 C76 C77 -66.8(3) . . . . ?
Tm3 C75 C76 C83 122.0(5) . . . . ?
Tm3 C76 C77 C78 -67.9(3) . . . . ?
Tm3 C76 C83 C84 48.0(5) . . . . ?
Tm3 C76 C83 C85 166.6(3) . . . . ?
Tm3 C76 C83 C86 -71.6(5) . . . . ?
Tm3 C77 C78 C74 -66.9(3) . . . . ?
Tm3 C77 C78 C87 116.6(4) . . . . ?
Tm3 C78 C87 C88 -157.0(3) . . . . ?
Tm3 C78 C87 C89 85.4(4) . . . . ?
Tm3 C78 C87 C90 -31.5(5) . . . . ?
Tm4 O11 C13 O10 173.2(3) . . . . ?
Tm4 O11 C13 C14 -7.6(6) . . . . ?
Tm4 O12 C15 C14 17.0(6) . . . . ?
Tm4 O12 C15 C16 -165.5(3) . . . . ?
Tm4 C91 C92 C93 -66.1(3) . . . . ?
Tm4 C91 C92 C100 118.6(5) . . . . ?
Tm4 C91 C95 C94 70.4(3) . . . . ?
Tm4 C91 C96 C97 -58.8(5) . . . . ?
Tm4 C91 C96 C98 62.9(5) . . . . ?
Tm4 C91 C96 C99 178.7(3) . . . . ?
Tm4 C92 C93 C94 -69.3(3) . . . . ?
Tm4 C92 C100 C101 18.8(5) . . . . ?
Tm4 C92 C100 C102 -97.5(4) . . . . ?
Tm4 C92 C100 C103 145.3(3) . . . . ?
Tm4 C93 C94 C95 -65.9(3) . . . . ?
Tm4 C93 C94 C104 134.6(4) . . . . ?
Tm4 C94 C95 C91 -69.5(3) . . . . ?
Tm4 C94 C104 C105 47.7(6) . . . . ?
Tm4 C94 C104 C106 -79.1(5) . . . . ?
Tm4 C94 C104 C107 164.1(3) . . . . ?
Tm4 C108 C109 C110 -68.1(3) . . . . ?
Tm4 C108 C109 C113 124.9(4) . . . . ?
Tm4 C108 C112 C111 65.8(3) . . . . ?
Tm4 C108 C112 C121 -123.1(4) . . . . ?
Tm4 C109 C110 C111 -72.7(3) . . . . ?
Tm4 C109 C113 C114 91.6(4) . . . . ?
Tm4 C109 C113 C115 -31.3(5) . . . . ?
Tm4 C109 C113 C116 -151.2(4) . . . . ?
Tm4 C110 C111 C112 -68.0(3) . . . . ?
Tm4 C110 C111 C117 130.2(4) . . . . ?
Tm4 C111 C112 C108 -63.8(3) . . . . ?
Tm4 C111 C112 C121 126.9(5) . . . . ?
Tm4 C111 C117 C118 50.8(6) . . . . ?
Tm4 C111 C117 C119 165.3(3) . . . . ?
Tm4 C111 C117 C120 -72.3(6) . . . . ?
Tm4 C112 C121 C122 -80.6(5) . . . . ?
Tm4 C112 C121 C123 39.6(5) . . . . ?
Tm4 C112 C121 C124 163.4(3) . . . . ?
O3 C1 C2 O5 -151.2(3) . . . . ?
O3 C1 C2 C3 -33.3(5) . . . . ?
O3 C1 C2 C4 99.3(4) . . . . ?
O4 C1 C2 O5 31.2(4) . . . . ?
O4 C1 C2 C3 149.1(3) . . . . ?
O4 C1 C2 C4 -78.3(4) . . . . ?
O5 C2 C3 O1 147.2(3) . . . . ?
O5 C2 C3 O2 -30.5(4) . . . . ?
O5 C2 C4 O6 -45.4(4) . . . . ?
O5 C2 C4 C5 129.3(4) . . . . ?
O6 C4 C5 C6 164.3(4) . . . . ?
O6 C4 C5 C10 -11.7(6) . . . . ?
O9 C14 C15 O12 179.4(4) . . . . ?
O9 C14 C15 C16 1.9(6) . . . . ?
O10 C13 C14 O9 -4.8(5) . . . . ?
O10 C13 C14 C15 173.7(4) . . . . ?
O11 C13 C14 O9 176.0(3) . . . . ?
O11 C13 C14 C15 -5.5(7) . . . . ?
O12 C15 C16 C17 141.9(4) . . . . ?
O12 C15 C16 C21 -37.9(6) . . . . ?
C1 C2 C3 O1 28.3(5) . . . . ?
C1 C2 C3 O2 -149.4(3) . . . . ?
C1 C2 C4 O6 67.8(4) . . . . ?
C1 C2 C4 C5 -117.6(4) . . . . ?
C2 C4 C5 C6 -10.1(7) . . . . ?
C2 C4 C5 C10 173.9(4) . . . . ?
C3 C2 C4 O6 -162.4(3) . . . . ?
C3 C2 C4 C5 12.3(6) . . . . ?
C4 C2 C3 O1 -97.7(4) . . . . ?
C4 C2 C3 O2 84.6(4) . . . . ?
C4 C5 C6 C7 -174.5(4) . . . . ?
C4 C5 C10 C9 175.5(4) . . . . ?
C5 C6 C7 C8 -1.2(8) . . . . ?
C6 C5 C10 C9 -0.7(7) . . . . ?
C6 C7 C8 C9 0.1(8) . . . . ?
C6 C7 C8 C11 -178.7(5) . . . . ?
C7 C8 C9 C10 0.6(8) . . . . ?
C8 C9 C10 C5 -0.3(8) . . . . ?
C10 C5 C6 C7 1.5(7) . . . . ?
C11 C8 C9 C10 179.5(5) . . . . ?
C12 O9 C14 C13 91.2(5) . . . . ?
C12 O9 C14 C15 -87.4(5) . . . . ?
C13 C14 C15 O12 1.0(7) . . . . ?
C13 C14 C15 C16 -176.5(4) . . . . ?
C14 O9 C12 Tm2 -106.1(3) . . . . ?
C14 O9 C12 Tm3 -90.7(13) . . . . ?
C14 O9 C12 O7 -158.8(4) . . . . ?
C14 O9 C12 O8 16.0(6) . . . . ?
C14 C15 C16 C17 -40.6(7) . . . . ?
C14 C15 C16 C21 139.6(5) . . . . ?
C15 C16 C17 C18 177.7(4) . . . . ?
C15 C16 C21 C20 -177.1(5) . . . . ?
C16 C17 C18 C19 -0.4(8) . . . . ?
C17 C16 C21 C20 3.0(7) . . . . ?
C17 C18 C19 C20 2.6(8) . . . . ?
C17 C18 C19 C22 -178.8(5) . . . . ?
C18 C19 C20 C21 -2.0(9) . . . . ?
C19 C20 C21 C16 -0.9(8) . . . . ?
C21 C16 C17 C18 -2.5(7) . . . . ?
C22 C19 C20 C21 179.5(6) . . . . ?
C23 C24 C25 Tm1 73.7(3) . . . . ?
C23 C24 C25 C26 3.3(5) . . . . ?
C23 C24 C25 C32 -165.5(4) . . . . ?
C23 C27 C36 C37 -67.2(6) . . . . ?
C23 C27 C36 C38 59.1(6) . . . . ?
C23 C27 C36 C39 178.1(4) . . . . ?
C24 C23 C27 Tm1 -61.6(3) . . . . ?
C24 C23 C27 C26 0.8(4) . . . . ?
C24 C23 C27 C36 169.5(4) . . . . ?
C24 C23 C28 C29 -70.4(5) . . . . ?
C24 C23 C28 C30 169.0(4) . . . . ?
C24 C23 C28 C31 47.1(5) . . . . ?
C24 C25 C26 Tm1 69.8(3) . . . . ?
C24 C25 C26 C27 -2.8(4) . . . . ?
C24 C25 C32 C33 66.4(5) . . . . ?
C24 C25 C32 C34 -53.0(5) . . . . ?
C24 C25 C32 C35 -174.4(4) . . . . ?
C25 C26 C27 Tm1 67.7(3) . . . . ?
C25 C26 C27 C23 1.3(5) . . . . ?
C25 C26 C27 C36 -169.2(4) . . . . ?
C26 C25 C32 C33 -99.7(5) . . . . ?
C26 C25 C32 C34 140.9(4) . . . . ?
C26 C25 C32 C35 19.4(6) . . . . ?
C26 C27 C36 C37 100.3(5) . . . . ?
C26 C27 C36 C38 -133.3(4) . . . . ?
C26 C27 C36 C39 -14.4(6) . . . . ?
C27 C23 C24 Tm1 65.9(3) . . . . ?
C27 C23 C24 C25 -2.6(5) . . . . ?
C27 C23 C28 C29 83.6(6) . . . . ?
C27 C23 C28 C30 -37.1(7) . . . . ?
C27 C23 C28 C31 -158.9(5) . . . . ?
C28 C23 C24 Tm1 -133.8(3) . . . . ?
C28 C23 C24 C25 157.8(4) . . . . ?
C28 C23 C27 Tm1 142.5(5) . . . . ?
C28 C23 C27 C26 -155.1(4) . . . . ?
C28 C23 C27 C36 13.6(8) . . . . ?
C32 C25 C26 Tm1 -122.0(4) . . . . ?
C32 C25 C26 C27 165.5(4) . . . . ?
C40 C41 C42 Tm1 -62.2(3) . . . . ?
C40 C41 C42 C43 0.5(4) . . . . ?
C40 C41 C42 C49 169.1(4) . . . . ?
C40 C41 C45 C46 44.7(5) . . . . ?
C40 C41 C45 C47 167.5(4) . . . . ?
C40 C41 C45 C48 -71.4(4) . . . . ?
C40 C44 C53 C54 -63.1(6) . . . . ?
C40 C44 C53 C55 55.8(6) . . . . ?
C40 C44 C53 C56 174.4(4) . . . . ?
C41 C40 C44 Tm1 73.1(3) . . . . ?
C41 C40 C44 C43 4.2(4) . . . . ?
C41 C40 C44 C53 -166.7(4) . . . . ?
C41 C42 C43 Tm1 -66.6(3) . . . . ?
C41 C42 C43 C44 2.2(4) . . . . ?
C41 C42 C49 C50 60.0(6) . . . . ?
C41 C42 C49 C51 -179.5(4) . . . . ?
C41 C42 C49 C52 -63.9(5) . . . . ?
C42 C41 C45 C46 -162.6(4) . . . . ?
C42 C41 C45 C47 -39.7(6) . . . . ?
C42 C41 C45 C48 81.3(5) . . . . ?
C42 C43 C44 Tm1 -72.6(3) . . . . ?
C42 C43 C44 C40 -3.9(4) . . . . ?
C42 C43 C44 C53 166.7(4) . . . . ?
C43 C42 C49 C50 -132.8(4) . . . . ?
C43 C42 C49 C51 -12.3(5) . . . . ?
C43 C42 C49 C52 103.3(4) . . . . ?
C43 C44 C53 C54 128.1(5) . . . . ?
C43 C44 C53 C55 -113.0(5) . . . . ?
C43 C44 C53 C56 5.6(6) . . . . ?
C44 C40 C41 Tm1 -69.2(3) . . . . ?
C44 C40 C41 C42 -3.0(4) . . . . ?
C44 C40 C41 C45 156.6(3) . . . . ?
C45 C41 C42 Tm1 143.0(4) . . . . ?
C45 C41 C42 C43 -154.4(4) . . . . ?
C45 C41 C42 C49 14.2(7) . . . . ?
C49 C42 C43 Tm1 123.4(3) . . . . ?
C49 C42 C43 C44 -167.9(3) . . . . ?
C57 C58 C59 Tm2 68.0(3) . . . . ?
C57 C58 C59 C60 -1.0(5) . . . . ?
C57 C58 C62 C63 -12.8(6) . . . . ?
C57 C58 C62 C64 107.5(6) . . . . ?
C57 C58 C62 C65 -134.0(5) . . . . ?
C57 C61 C70 C71 -2.8(6) . . . . ?
C57 C61 C70 C72 -118.4(5) . . . . ?
C57 C61 C70 C73 116.6(5) . . . . ?
C58 C57 C61 Tm2 -68.0(3) . . . . ?
C58 C57 C61 C60 -2.6(5) . . . . ?
C58 C57 C61 C70 170.9(4) . . . . ?
C58 C59 C60 Tm2 68.1(3) . . . . ?
C58 C59 C60 C61 -0.6(5) . . . . ?
C58 C59 C60 C66 -168.0(4) . . . . ?
C59 C58 C62 C63 177.7(4) . . . . ?
C59 C58 C62 C64 -61.9(6) . . . . ?
C59 C58 C62 C65 56.6(6) . . . . ?
C59 C60 C61 Tm2 66.2(3) . . . . ?
C59 C60 C61 C57 1.9(5) . . . . ?
C59 C60 C61 C70 -170.3(5) . . . . ?
C59 C60 C66 C67 82.5(5) . . . . ?
C59 C60 C66 C68 -32.2(6) . . . . ?
C59 C60 C66 C69 -152.8(4) . . . . ?
C60 C61 C70 C71 168.5(5) . . . . ?
C60 C61 C70 C72 53.0(7) . . . . ?
C60 C61 C70 C73 -72.0(7) . . . . ?
C61 C57 C58 Tm2 69.7(3) . . . . ?
C61 C57 C58 C59 2.2(5) . . . . ?
C61 C57 C58 C62 -168.9(4) . . . . ?
C61 C60 C66 C67 -80.6(6) . . . . ?
C61 C60 C66 C68 164.7(5) . . . . ?
C61 C60 C66 C69 44.0(7) . . . . ?
C62 C58 C59 Tm2 -120.7(4) . . . . ?
C62 C58 C59 C60 170.4(4) . . . . ?
C66 C60 C61 Tm2 -129.1(5) . . . . ?
C66 C60 C61 C57 166.6(5) . . . . ?
C66 C60 C61 C70 -5.6(9) . . . . ?
C74 C75 C76 Tm3 69.0(3) . . . . ?
C74 C75 C76 C77 2.2(5) . . . . ?
C74 C75 C76 C83 -169.0(4) . . . . ?
C74 C78 C87 C88 -60.3(6) . . . . ?
C74 C78 C87 C89 -177.8(4) . . . . ?
C74 C78 C87 C90 65.2(6) . . . . ?
C75 C74 C78 Tm3 -65.4(3) . . . . ?
C75 C74 C78 C77 0.8(4) . . . . ?
C75 C74 C78 C87 176.7(4) . . . . ?
C75 C74 C79 C80 -81.8(5) . . . . ?
C75 C74 C79 C81 35.5(5) . . . . ?
C75 C74 C79 C82 157.6(4) . . . . ?
C75 C76 C77 Tm3 66.2(3) . . . . ?
C75 C76 C77 C78 -1.7(5) . . . . ?
C75 C76 C83 C84 -46.4(6) . . . . ?
C75 C76 C83 C85 72.1(6) . . . . ?
C75 C76 C83 C86 -166.0(5) . . . . ?
C76 C77 C78 Tm3 67.5(3) . . . . ?
C76 C77 C78 C74 0.6(5) . . . . ?
C76 C77 C78 C87 -175.9(4) . . . . ?
C77 C76 C83 C84 144.2(5) . . . . ?
C77 C76 C83 C85 -97.2(5) . . . . ?
C77 C76 C83 C86 24.6(7) . . . . ?
C77 C78 C87 C88 115.3(5) . . . . ?
C77 C78 C87 C89 -2.3(5) . . . . ?
C77 C78 C87 C90 -119.3(5) . . . . ?
C78 C74 C75 Tm3 66.9(3) . . . . ?
C78 C74 C75 C76 -1.9(5) . . . . ?
C78 C74 C79 C80 84.7(6) . . . . ?
C78 C74 C79 C81 -158.0(5) . . . . ?
C78 C74 C79 C82 -35.9(7) . . . . ?
C79 C74 C75 Tm3 -122.9(3) . . . . ?
C79 C74 C75 C76 168.4(4) . . . . ?
C79 C74 C78 Tm3 127.0(5) . . . . ?
C79 C74 C78 C77 -166.9(4) . . . . ?
C79 C74 C78 C87 9.1(8) . . . . ?
C83 C76 C77 Tm3 -122.7(5) . . . . ?
C83 C76 C77 C78 169.4(4) . . . . ?
C91 C92 C93 Tm4 66.2(3) . . . . ?
C91 C92 C93 C94 -3.1(5) . . . . ?
C91 C92 C100 C101 -78.5(6) . . . . ?
C91 C92 C100 C102 165.1(5) . . . . ?
C91 C92 C100 C103 48.0(7) . . . . ?
C92 C91 C95 Tm4 -69.3(3) . . . . ?
C92 C91 C95 C94 1.1(5) . . . . ?
C92 C91 C96 C97 48.2(6) . . . . ?
C92 C91 C96 C98 169.8(4) . . . . ?
C92 C91 C96 C99 -74.4(6) . . . . ?
C92 C93 C94 Tm4 69.7(3) . . . . ?
C92 C93 C94 C95 3.7(5) . . . . ?
C92 C93 C94 C104 -155.8(4) . . . . ?
C93 C92 C100 C101 106.6(5) . . . . ?
C93 C92 C100 C102 -9.7(6) . . . . ?
C93 C92 C100 C103 -126.9(4) . . . . ?
C93 C94 C95 Tm4 66.6(3) . . . . ?
C93 C94 C95 C91 -2.9(5) . . . . ?
C93 C94 C104 C105 -53.9(6) . . . . ?
C93 C94 C104 C106 179.2(4) . . . . ?
C93 C94 C104 C107 62.5(5) . . . . ?
C95 C91 C92 Tm4 67.4(3) . . . . ?
C95 C91 C92 C93 1.3(4) . . . . ?
C95 C91 C92 C100 -174.0(4) . . . . ?
C95 C91 C96 C97 -148.6(4) . . . . ?
C95 C91 C96 C98 -26.9(5) . . . . ?
C95 C91 C96 C99 88.9(4) . . . . ?
C95 C94 C104 C105 151.0(4) . . . . ?
C95 C94 C104 C106 24.2(6) . . . . ?
C95 C94 C104 C107 -92.6(5) . . . . ?
C96 C91 C92 Tm4 -127.9(5) . . . . ?
C96 C91 C92 C93 166.0(4) . . . . ?
C96 C91 C92 C100 -9.3(8) . . . . ?
C96 C91 C95 Tm4 123.3(3) . . . . ?
C96 C91 C95 C94 -166.3(3) . . . . ?
C100 C92 C93 Tm4 -117.7(4) . . . . ?
C100 C92 C93 C94 173.0(4) . . . . ?
C104 C94 C95 Tm4 -134.6(4) . . . . ?
C104 C94 C95 C91 155.9(4) . . . . ?
C108 C109 C110 Tm4 69.4(3) . . . . ?
C108 C109 C110 C111 -3.3(5) . . . . ?
C108 C109 C113 C114 -7.5(6) . . . . ?
C108 C109 C113 C115 -130.5(5) . . . . ?
C108 C109 C113 C116 109.7(5) . . . . ?
C108 C112 C121 C122 7.0(6) . . . . ?
C108 C112 C121 C123 127.2(4) . . . . ?
C108 C112 C121 C124 -109.0(5) . . . . ?
C109 C108 C112 Tm4 -67.9(3) . . . . ?
C109 C108 C112 C111 -2.1(5) . . . . ?
C109 C108 C112 C121 169.0(4) . . . . ?
C109 C110 C111 Tm4 70.1(3) . . . . ?
C109 C110 C111 C112 2.0(5) . . . . ?
C109 C110 C111 C117 -159.7(4) . . . . ?
C110 C109 C113 C114 -171.9(4) . . . . ?
C110 C109 C113 C115 65.2(6) . . . . ?
C110 C109 C113 C116 -54.7(6) . . . . ?
C110 C111 C112 Tm4 63.8(3) . . . . ?
C110 C111 C112 C108 0.1(5) . . . . ?
C110 C111 C112 C121 -169.3(5) . . . . ?
C110 C111 C117 C118 -37.6(6) . . . . ?
C110 C111 C117 C119 76.9(5) . . . . ?
C110 C111 C117 C120 -160.7(4) . . . . ?
C111 C112 C121 C122 175.2(5) . . . . ?
C111 C112 C121 C123 -64.6(7) . . . . ?
C111 C112 C121 C124 59.2(7) . . . . ?
C112 C108 C109 Tm4 71.3(3) . . . . ?
C112 C108 C109 C110 3.3(5) . . . . ?
C112 C108 C109 C113 -163.8(4) . . . . ?
C112 C111 C117 C118 166.3(5) . . . . ?
C112 C111 C117 C119 -79.2(6) . . . . ?
C112 C111 C117 C120 43.1(7) . . . . ?
C113 C109 C110 Tm4 -123.6(4) . . . . ?
C113 C109 C110 C111 163.7(4) . . . . ?
C117 C111 C112 Tm4 -138.1(5) . . . . ?
C117 C111 C112 C108 158.1(5) . . . . ?
C117 C111 C112 C121 -11.2(8) . . . . ?
C125 C126 C127 C128 -179.7(9) . . . . ?
C126 C127 C128 C129 172.2(10) . . . . ?

loop_
_smtbx_masks_void_nr
_smtbx_masks_void_average_x
_smtbx_masks_void_average_y
_smtbx_masks_void_average_z
_smtbx_masks_void_volume
_smtbx_masks_void_count_electrons
_smtbx_masks_void_content
1 0.000 0.788 -0.788 1206.9 538.0 '12 C5H12'
